data_7047340
loop_
_publ_author_name
'Xu, Qiaofei'
'Li, Yingguang'
'Ban, Ran'
'Li, Zhao'
'Han, Xiao'
'Ma, Pengtao'
'Singh, Vikram'
'Wang, Jingping'
'Niu, Jingyang'

_publ_section_title
;
 Polyoxotungstates incorporated organophosphonate and nickel: synthesis,
 characterization and efficient catalysis for epoxidation of allylic
 alcohols.
;
_journal_issue 38
_journal_name_full 'Dalton transactions (Cambridge, England : 2003)'
_journal_page_first 13479
_journal_page_last 13486
_journal_paper_doi 10.1039/c8dt02590h
_journal_volume 47
_journal_year 2018
_chemical_absolute_configuration unk
_chemical_formula_moiety '0.33(C54 H72 As6 K42 N18 Ni9 O276 P18 W36), 4(O)'
_chemical_formula_sum 'C18 H24 As2 K14 N6 Ni3 O96 P6 W12'
_chemical_formula_weight 5125.82
_space_group_crystal_system trigonal
_space_group_IT_number 150
_space_group_name_Hall 'P 3 2"'
_space_group_name_H-M_alt 'P 3 2 1'
_symmetry_space_group_name_Hall 'P 3 2"'
_symmetry_space_group_name_H-M 'P 3 2 1'
_atom_sites_solution_hydrogens geom
_atom_sites_solution_primary direct
_audit_creation_date 2017-03-13
_audit_creation_method
;
Olex2 1.2-beta
(compiled 2015.01.26 svn.r3150 for OlexSys, GUI svn.r4998)
;
_audit_update_record
;
2018-06-23 deposited with the CCDC.
2018-08-23 downloaded from the CCDC.
;
_cell_angle_alpha 90
_cell_angle_beta 90
_cell_angle_gamma 120
_cell_formula_units_Z 3
_cell_length_a 22.6407(11)
_cell_length_b 22.6407(11)
_cell_length_c 19.7106(10)
_cell_measurement_reflns_used 9941
_cell_measurement_temperature 293(2)
_cell_measurement_theta_max 26.70
_cell_measurement_theta_min 2.31
_cell_volume 8750.0(7)
_computing_molecular_graphics 'Olex2 (Dolomanov et al., 2009)'
_computing_publication_material 'Olex2 (Dolomanov et al., 2009)'
_computing_structure_refinement 'ShelXL-2014/7 (Sheldrick, 2008)'
_computing_structure_solution 'ShelXS-1997 (Sheldrick, 2008)'
_diffrn_ambient_temperature 293(2)
_diffrn_measured_fraction_theta_full 0.996
_diffrn_measured_fraction_theta_max 0.996
_diffrn_measurement_device_type 'Bruker APEX-II CCD'
_diffrn_measurement_method '\f and \w scans'
_diffrn_radiation_monochromator graphite
_diffrn_radiation_type MoK\a
_diffrn_radiation_wavelength 0.71073
_diffrn_reflns_av_R_equivalents 0.0581
_diffrn_reflns_av_unetI/netI 0.0510
_diffrn_reflns_Laue_measured_fraction_full 0.996
_diffrn_reflns_Laue_measured_fraction_max 0.996
_diffrn_reflns_limit_h_max 25
_diffrn_reflns_limit_h_min -27
_diffrn_reflns_limit_k_max 23
_diffrn_reflns_limit_k_min -27
_diffrn_reflns_limit_l_max 23
_diffrn_reflns_limit_l_min -23
_diffrn_reflns_number 45446
_diffrn_reflns_point_group_measured_fraction_full 0.997
_diffrn_reflns_point_group_measured_fraction_max 0.997
_diffrn_reflns_theta_full 25.098
_diffrn_reflns_theta_max 25.098
_diffrn_reflns_theta_min 1.038
_diffrn_standards_number 0
_exptl_absorpt_coefficient_mu 13.507
_exptl_absorpt_correction_T_max 0.7457
_exptl_absorpt_correction_T_min 0.3707
_exptl_absorpt_correction_type multi-scan
_exptl_absorpt_process_details
;
SADABS-2008/1 (Bruker,2008) was used for absorption correction.
wR2(int) was 0.1683 before and 0.0631 after correction.
The Ratio of minimum to maximum transmission is 0.4971.
The \l/2 correction factor is 0.0015.
;
_exptl_crystal_colour blue
_exptl_crystal_colour_primary blue
_exptl_crystal_density_diffrn 2.918
_exptl_crystal_description block
_exptl_crystal_F_000 7008
_exptl_crystal_size_max 0.35
_exptl_crystal_size_mid 0.28
_exptl_crystal_size_min 0.18
_refine_diff_density_max 2.286
_refine_diff_density_min -1.337
_refine_diff_density_rms 0.270
_refine_ls_abs_structure_details
;
 Flack x determined using 3881 quotients [(I+)-(I-)]/[(I+)+(I-)]
 (Parsons, Flack and Wagner, Acta Cryst. B69 (2013) 249-259).
;
_refine_ls_abs_structure_Flack 0.018(6)
_refine_ls_extinction_method none
_refine_ls_goodness_of_fit_ref 1.039
_refine_ls_hydrogen_treatment constr
_refine_ls_matrix_type full
_refine_ls_number_parameters 402
_refine_ls_number_reflns 10385
_refine_ls_number_restraints 0
_refine_ls_restrained_S_all 1.039
_refine_ls_R_factor_all 0.0505
_refine_ls_R_factor_gt 0.0418
_refine_ls_shift/su_max 0.001
_refine_ls_shift/su_mean 0.000
_refine_ls_structure_factor_coef Fsqd
_refine_ls_weighting_details 'w=1/[\s^2^(Fo^2^)+(0.0449P)^2^+169.1959P] where P=(Fo^2^+2Fc^2^)/3'
_refine_ls_weighting_scheme calc
_refine_ls_wR_factor_gt 0.1018
_refine_ls_wR_factor_ref 0.1067
_reflns_Friedel_coverage 0.847
_reflns_Friedel_fraction_full 0.997
_reflns_Friedel_fraction_max 0.997
_reflns_number_gt 9330
_reflns_number_total 10385
_reflns_threshold_expression 'I > 2\s(I)'
_cod_data_source_file c8dt02590h2.cif
_cod_data_source_block njy1
_cod_depositor_comments 'Adding full bibliography for 7047340--7047342.cif.'
_cod_original_cell_volume 8750.0(10)
_cod_database_code 7047340
_shelx_space_group_comment
;
The symmetry employed for this shelxl refinement is uniquely defined
by the following loop, which should always be used as a source of
symmetry information in preference to the above space-group names.
They are only intended as comments.
;
_shelx_estimated_absorpt_t_max 0.195
_shelx_estimated_absorpt_t_min 0.088
_olex2_refinement_description
;
1. Fixed Uiso
 At 1.2 times of:
  All C(H,H) groups
2. Others
 Fixed Sof: K4(0.5) K5(0.5) K6(0.5) K7(0.5) K8(0.5) K9(0.5) K10(0.5) K11(0.5)
 K12(0.5) K13(0.5) K14(0.6) K15(0.4)
3.a Secondary CH2 refined with riding coordinates:
 C1(H1A,H1B), C2(H2A,H2B), C4(H4A,H4B), C5(H5A,H5B), C7(H7A,H7B), C8(H8A,H8B)
;
_shelx_shelxl_version_number 2014/7
_olex2_submission_special_instructions 'No special instructions were received'

loop_
_space_group_symop_operation_xyz
'x, y, z'
'-y, x-y, z'
'-x+y, -x, z'
'y, x, -z'
'x-y, -y, -z'
'-x, -x+y, -z'

loop_
_atom_site_label
_atom_site_type_symbol
_atom_site_fract_x
_atom_site_fract_y
_atom_site_fract_z
_atom_site_U_iso_or_equiv
_atom_site_adp_type
_atom_site_occupancy
_atom_site_site_symmetry_order
_atom_site_calc_flag
_atom_site_refinement_flags_posn
_atom_site_refinement_flags_adp
_atom_site_refinement_flags_occupancy
_atom_site_disorder_assembly
_atom_site_disorder_group
W1 W 0.82877(4) 0.35688(4) 0.53553(4) 0.0197(2) Uani 1 1 d . . . . .
W2 W 0.69986(4) 0.19959(4) 0.53738(4) 0.01990(19) Uani 1 1 d . . . . .
W3 W 0.84266(5) 0.42219(5) 1.11514(4) 0.0271(2) Uani 1 1 d . . . . .
W4 W 0.76302(5) 0.25536(5) 1.11745(4) 0.0285(2) Uani 1 1 d . . . . .
W5 W 0.87662(4) 0.04574(4) 1.21283(4) 0.01884(19) Uani 1 1 d . . . . .
W6 W 0.82877(4) -0.11608(4) 1.21372(4) 0.01960(19) Uani 1 1 d . . . . .
As1 As 0.6667 0.3333 0.58945(17) 0.0167(7) Uani 1 3 d S T P . .
As2 As 0.6667 0.3333 1.06169(17) 0.0221(8) Uani 1 3 d S T P . .
As3 As 1.0000 0.0000 1.26894(15) 0.0126(7) Uani 1 3 d S T P A .
Ni1 Ni 0.83916(14) 0.29803(15) 0.82630(13) 0.0227(6) Uani 1 1 d . . . . .
Ni2 Ni 0.80313(16) 0.0000 1.5000 0.0173(7) Uani 1 2 d S T P . .
P1 P 0.7799(3) 0.2724(3) 0.6841(3) 0.0219(11) Uani 1 1 d . . . . .
P2 P 0.8232(3) 0.3384(3) 0.9686(3) 0.0293(14) Uani 1 1 d . . . . .
P3 P 0.8278(3) -0.0393(3) 1.3610(3) 0.0221(11) Uani 1 1 d . . . . .
K1 K 1.0000 0.0000 1.1000(5) 0.055(3) Uani 1 3 d S T P A .
K2 K 0.6667 0.3333 0.2293(4) 0.042(2) Uani 1 3 d S T P . .
K3 K 0.6667 0.3333 0.4218(4) 0.047(3) Uani 1 3 d S T P . .
K4 K 0.9585(5) 0.5438(5) 1.2393(5) 0.023(2) Uiso 0.5 1 d . . . . .
K5 K 0.8143(6) 0.1021(6) 1.0713(6) 0.035(2) Uiso 0.5 1 d . . . A .
K6 K 0.9540(7) 0.4076(8) 0.4051(7) 0.043(3) Uiso 0.5 1 d . . . . .
K7 K 0.9616(9) 0.4370(10) 0.4099(9) 0.065(5) Uiso 0.5 1 d . . . . .
K8 K 0.2457(10) 0.4696(9) 0.6638(9) 0.060(5) Uiso 0.5 1 d . . . . .
K9 K 0.2261(10) 0.4741(9) 0.6526(9) 0.064(5) Uiso 0.5 1 d . . . . .
K10 K 0.1494(8) 0.6017(8) 0.2901(8) 0.058(4) Uiso 0.5 1 d . . . . .
K11 K 0.1818(9) 0.6162(9) 0.2650(9) 0.068(4) Uiso 0.5 1 d . . . . .
K12 K 0.3024(8) 0.0875(8) 0.2678(8) 0.060(4) Uiso 0.5 1 d . . . . .
K13 K 0.1364(8) 0.0328(8) 0.4140(8) 0.063(4) Uiso 0.5 1 d . . . . .
K14 K 0.6708(8) 0.1555(8) 0.9532(8) 0.077(4) Uiso 0.6 1 d . . . A 1
K15 K 0.6727(12) 0.2215(13) 0.9078(12) 0.083(6) Uiso 0.4 1 d . . . A 2
O1 O 0.8214(8) 0.3652(8) 0.4485(8) 0.032(4) Uiso 1 1 d . . . . .
O2 O 0.8337(8) 0.4023(8) 1.0060(8) 0.034(4) Uiso 1 1 d . . . . .
O3 O 0.7166(8) 0.2200(8) 0.6462(8) 0.030(4) Uiso 1 1 d . . . . .
O4 O 0.8359(9) 0.4289(9) 1.2005(8) 0.040(4) Uiso 1 1 d . . . . .
O5 O 0.6867(8) 0.1995(9) 0.4508(9) 0.036(4) Uiso 1 1 d . . . . .
O6 O 0.8177(7) 0.3385(7) 0.6437(7) 0.024(3) Uiso 1 1 d . . . . .
O7 O 0.7457(9) 0.2533(9) 1.2033(8) 0.042(4) Uiso 1 1 d . . . . .
O8 O 0.9056(8) 0.3957(8) 0.7922(8) 0.031(4) Uiso 1 1 d . . . . .
O9 O 0.9145(9) 0.3849(9) 0.5438(8) 0.035(4) Uiso 1 1 d . . . . .
O10 O 0.8034(8) 0.4756(8) 1.0876(8) 0.033(4) Uiso 1 1 d . . . . .
O11 O 0.7778(8) 0.2744(8) 1.0087(8) 0.035(4) Uiso 1 1 d . . . . .
O12 O 0.7155(7) 0.3052(7) 0.5427(6) 0.017(3) Uiso 1 1 d . . . . .
O13 O 0.7655(8) 0.2857(8) 0.7541(8) 0.028(4) Uiso 1 1 d . . . . .
O14 O 0.7968(7) 0.2595(7) 0.5350(7) 0.021(3) Uiso 1 1 d . . . . .
O15 O 0.8261(8) 0.4352(8) 0.5663(8) 0.027(4) Uiso 1 1 d . . . . .
O16 O 0.7830(10) 0.1991(10) 0.8620(9) 0.044(4) Uiso 1 1 d . . . . .
O17 O 0.7982(8) 0.3365(8) 0.8969(8) 0.029(4) Uiso 1 1 d . . . . .
O18 O 0.8477(9) 0.3394(9) 1.1193(8) 0.035(4) Uiso 1 1 d . . . . .
O19 O 0.7358(8) 0.3358(7) 1.1091(7) 0.024(3) Uiso 1 1 d . . . . .
O20 O 0.6966(9) 0.1222(8) 0.5491(8) 0.035(4) Uiso 1 1 d . . . . .
O21 O 0.7960(11) 0.2017(11) 1.1114(9) 0.053(5) Uiso 1 1 d . . . . .
O22 O 0.9287(10) 0.4813(10) 1.1036(9) 0.044(5) Uiso 1 1 d . . . . .
O23 O 0.9897(12) 0.4565(12) 0.7196(12) 0.069(7) Uiso 1 1 d . . . . .
O24 O 0.7840(14) 0.1271(14) 0.9391(13) 0.078(7) Uiso 1 1 d . . . . .
O25 O 0.8933(8) 0.0499(8) 1.1257(8) 0.028(4) Uiso 1 1 d . . . . .
O26 O 0.8423(8) -0.1175(8) 1.1269(7) 0.026(3) Uiso 1 1 d . . . . .
O27 O 0.8645(7) 0.0272(7) 1.3217(7) 0.024(3) Uiso 1 1 d . . . . .
O28 O 0.9244(7) -0.0185(7) 1.2232(7) 0.018(3) Uiso 1 1 d . . . . .
O29 O 0.9628(7) 0.1177(7) 1.2426(7) 0.020(3) Uiso 1 1 d . . . . .
O30 O 0.8290(8) -0.0985(8) 1.3230(7) 0.028(3) Uiso 1 1 d . . . . .
O31 O 0.8299(8) 0.0876(8) 1.2167(8) 0.032(4) Uiso 1 1 d . . . . .
O32 O 0.8438(7) 0.0959(8) 1.4579(8) 0.026(3) Uiso 1 1 d . . . . .
O33 O 0.8028(7) -0.0478(7) 1.2102(7) 0.019(3) Uiso 1 1 d . . . . .
O34 O 0.8532(7) -0.0314(8) 1.4331(7) 0.026(3) Uiso 1 1 d . . . . .
O35 O 0.7496(8) -0.1876(9) 1.2246(8) 0.033(4) Uiso 1 1 d . . . . .
O36 O 0.8274(12) 0.1580(12) 1.3862(10) 0.061(6) Uiso 1 1 d . . . . .
N1 N 0.8835(9) 0.2730(9) 0.7484(9) 0.019(4) Uiso 1 1 d . . . . .
N2 N 0.9064(10) 0.3027(10) 0.9029(10) 0.029(4) Uiso 1 1 d . . . . .
N3 N 0.7287(8) -0.0229(9) 1.4219(8) 0.018(4) Uiso 1 1 d . . . . .
C1 C 0.8338(11) 0.2365(11) 0.6960(11) 0.026(5) Uiso 1 1 d . . . . .
H1A H 0.8063 0.1888 0.7086 0.031 Uiso 1 1 calc R . . . .
H1B H 0.8570 0.2389 0.6538 0.031 Uiso 1 1 calc R . . . .
C2 C 0.9427(13) 0.3359(12) 0.7236(13) 0.035(6) Uiso 1 1 d . . . . .
H2A H 0.9839 0.3366 0.7385 0.042 Uiso 1 1 calc R . . . .
H2B H 0.9423 0.3350 0.6744 0.042 Uiso 1 1 calc R . . . .
C3 C 0.9456(13) 0.3991(13) 0.7462(12) 0.032(6) Uiso 1 1 d . . . . .
C4 C 0.9078(13) 0.3509(13) 0.9591(13) 0.035(6) Uiso 1 1 d . . . . .
H4A H 0.9394 0.3980 0.9470 0.042 Uiso 1 1 calc R . . . .
H4B H 0.9228 0.3411 1.0016 0.042 Uiso 1 1 calc R . . . .
C5 C 0.8817(15) 0.2312(15) 0.9237(15) 0.047(7) Uiso 1 1 d . . . . .
H5A H 0.9103 0.2159 0.9026 0.056 Uiso 1 1 calc R . . . .
H5B H 0.8872 0.2303 0.9725 0.056 Uiso 1 1 calc R . . . .
C6 C 0.8150(16) 0.1859(16) 0.9078(14) 0.048(7) Uiso 1 1 d . . . . .
C7 C 0.7396(12) -0.0625(12) 1.3690(12) 0.030(5) Uiso 1 1 d . . . . .
H7A H 0.7236 -0.0552 1.3259 0.036 Uiso 1 1 calc R . . . .
H7B H 0.7128 -0.1106 1.3798 0.036 Uiso 1 1 calc R . . . .
C8 C 0.7385(12) 0.0402(11) 1.3981(12) 0.029(5) Uiso 1 1 d . . . . .
H8A H 0.7028 0.0471 1.4169 0.034 Uiso 1 1 calc R . . . .
H8B H 0.7330 0.0374 1.3492 0.034 Uiso 1 1 calc R . . . .
C9 C 0.8074(11) 0.1028(11) 1.4148(11) 0.023(5) Uiso 1 1 d . . . . .
O1W O 0.2161(12) 0.0429(12) 0.3646(12) 0.067(6) Uiso 1 1 d . . . . .
O2W O 0.0481(12) 0.3500(12) 0.8633(11) 0.064(6) Uiso 1 1 d . . . . .
O3W O 0.6200(12) 0.2290(11) 0.3273(11) 0.064(6) Uiso 1 1 d . . . . .
O4W O 0.9576(13) 0.2014(12) 1.0608(13) 0.072(7) Uiso 1 1 d . . . . .
O5W O 1.0620(14) 0.6442(14) 1.3154(14) 0.087(8) Uiso 1 1 d . . . . .
O6W O 0.1221(13) 0.4542(13) 0.7216(12) 0.074(7) Uiso 1 1 d . . . . .
O7W O 0.9151(14) 0.5159(14) 1.3729(14) 0.084(8) Uiso 1 1 d . . . . .
O8W O 0.8830(14) 0.0646(13) 0.9776(14) 0.084(8) Uiso 1 1 d . . . . .
O9W O 0.1018(15) 0.3265(14) 0.4707(14) 0.085(8) Uiso 1 1 d . . . . .
O10W O 0.8831(15) 0.6075(15) 1.2402(15) 0.096(9) Uiso 1 1 d . . . . .
O11W O 1.0694(17) 0.7336(18) 1.2103(17) 0.111(10) Uiso 1 1 d . . . . .
O12W O 1.0630(19) 0.5772(19) 1.1395(18) 0.127(12) Uiso 1 1 d . . . . .

loop_
_atom_site_aniso_label
_atom_site_aniso_U_11
_atom_site_aniso_U_22
_atom_site_aniso_U_33
_atom_site_aniso_U_23
_atom_site_aniso_U_13
_atom_site_aniso_U_12
W1 0.0194(4) 0.0239(5) 0.0166(4) 0.0016(3) 0.0022(3) 0.0115(4)
W2 0.0229(5) 0.0211(5) 0.0175(4) -0.0022(3) 0.0002(3) 0.0124(4)
W3 0.0254(5) 0.0338(5) 0.0191(4) -0.0040(4) -0.0016(4) 0.0126(4)
W4 0.0325(5) 0.0348(5) 0.0213(4) 0.0004(4) -0.0049(4) 0.0192(5)
W5 0.0194(4) 0.0226(4) 0.0167(4) -0.0004(3) -0.0045(3) 0.0122(4)
W6 0.0148(4) 0.0199(4) 0.0210(4) -0.0063(3) -0.0025(3) 0.0063(4)
As1 0.0193(11) 0.0193(11) 0.0117(16) 0.000 0.000 0.0096(5)
As2 0.0272(12) 0.0272(12) 0.0118(17) 0.000 0.000 0.0136(6)
As3 0.0150(10) 0.0150(10) 0.0076(15) 0.000 0.000 0.0075(5)
Ni1 0.0284(15) 0.0344(17) 0.0128(13) 0.0009(11) 0.0007(11) 0.0214(14)
Ni2 0.0185(13) 0.024(2) 0.0110(18) 0.0014(15) 0.0007(8) 0.0122(10)
P1 0.026(3) 0.028(3) 0.014(3) 0.001(2) -0.002(2) 0.015(3)
P2 0.034(3) 0.041(4) 0.019(3) -0.003(3) 0.000(2) 0.023(3)
P3 0.025(3) 0.028(3) 0.017(3) -0.001(2) 0.004(2) 0.017(3)
K1 0.074(5) 0.074(5) 0.017(5) 0.000 0.000 0.037(2)
K2 0.053(4) 0.053(4) 0.020(5) 0.000 0.000 0.0264(19)
K3 0.063(4) 0.063(4) 0.014(4) 0.000 0.000 0.031(2)

loop_
_atom_type_symbol
_atom_type_description
_atom_type_scat_dispersion_real
_atom_type_scat_dispersion_imag
_atom_type_scat_source
As As 0.0499 2.0058 'International Tables Vol C Tables 4.2.6.8 and 6.1.1.4'
Ni Ni 0.3393 1.1124 'International Tables Vol C Tables 4.2.6.8 and 6.1.1.4'
O O 0.0106 0.0060 'International Tables Vol C Tables 4.2.6.8 and 6.1.1.4'
P P 0.1023 0.0942 'International Tables Vol C Tables 4.2.6.8 and 6.1.1.4'
W W -0.8490 6.8722 'International Tables Vol C Tables 4.2.6.8 and 6.1.1.4'
C C 0.0033 0.0016 'International Tables Vol C Tables 4.2.6.8 and 6.1.1.4'
H H 0.0000 0.0000 'International Tables Vol C Tables 4.2.6.8 and 6.1.1.4'
N N 0.0061 0.0033 'International Tables Vol C Tables 4.2.6.8 and 6.1.1.4'
K K 0.2009 0.2494 'International Tables Vol C Tables 4.2.6.8 and 6.1.1.4'

loop_
_geom_angle_atom_site_label_1
_geom_angle_atom_site_label_2
_geom_angle_atom_site_label_3
_geom_angle
_geom_angle_site_symmetry_1
_geom_angle_site_symmetry_3
K6 W1 K3 99.4(2) . .
K6 W1 K7 9.7(3) . .
K6 W1 K10 126.0(3) . 6_656
K7 W1 K3 99.0(3) . .
K7 W1 K10 118.5(4) . 6_656
K10 W1 K3 113.9(2) 6_656 .
O1 W1 K3 49.4(6) . .
O1 W1 K6 50.1(6) . .
O1 W1 K7 51.0(6) . .
O1 W1 K10 142.1(6) . 6_656
O1 W1 O6 169.4(7) . .
O1 W1 O12 88.4(6) . .
O1 W1 O14 96.6(7) . .
O1 W1 O15 99.4(7) . .
O6 W1 K3 120.2(4) . .
O6 W1 K6 140.3(4) . .
O6 W1 K7 139.5(5) . .
O6 W1 K10 38.7(4) . 6_656
O6 W1 O12 81.0(5) . .
O9 W1 K3 150.5(6) . .
O9 W1 K6 51.8(6) . .
O9 W1 K7 51.5(6) . .
O9 W1 K10 84.6(6) . 6_656
O9 W1 O1 101.8(8) . .
O9 W1 O6 88.8(7) . .
O9 W1 O12 167.6(7) . .
O9 W1 O14 97.5(7) . .
O9 W1 O15 100.5(7) . .
O12 W1 K3 41.1(3) . .
O12 W1 K6 137.4(4) . .
O12 W1 K7 139.4(4) . .
O12 W1 K10 91.6(4) . 6_656
O14 W1 K3 92.8(4) . .
O14 W1 K6 98.4(5) . .
O14 W1 K7 108.1(5) . .
O14 W1 K10 119.8(5) . 6_656
O14 W1 O6 81.1(6) . .
O14 W1 O12 74.2(5) . .
O15 W1 K3 81.5(5) . .
O15 W1 K6 108.7(5) . .
O15 W1 K7 99.0(6) . .
O15 W1 K10 43.0(5) . 6_656
O15 W1 O6 79.1(6) . .
O15 W1 O12 84.5(6) . .
O15 W1 O14 152.9(6) . .
K9 W2 K8 7.7(3) 6_656 6_656
K10 W2 K8 165.5(4) 4_556 6_656
K10 W2 K9 171.1(3) 4_556 6_656
O3 W2 K8 155.5(5) . 6_656
O3 W2 K9 148.3(5) . 6_656
O3 W2 K10 38.9(5) . 4_556
O3 W2 O12 79.1(5) . .
O5 W2 K8 24.3(6) . 6_656
O5 W2 K9 29.7(6) . 6_656
O5 W2 K10 141.7(6) . 4_556
O5 W2 O3 168.0(7) . .
O5 W2 O12 89.0(7) . .
O5 W2 O14 96.4(7) . .
O5 W2 O15 97.7(7) . 3_665
O12 W2 K8 91.5(4) . 6_656
O12 W2 K9 86.1(4) . 6_656
O12 W2 K10 91.9(4) . 4_556
O14 W2 K8 73.8(5) . 6_656
O14 W2 K9 67.1(5) . 6_656
O14 W2 K10 120.7(5) . 4_556
O14 W2 O3 81.9(6) . .
O14 W2 O12 74.5(5) . .
O14 W2 O15 153.3(6) . 3_665
O15 W2 K8 122.0(5) 3_665 6_656
O15 W2 K9 126.5(5) 3_665 6_656
O15 W2 K10 44.5(5) 3_665 4_556
O15 W2 O3 79.6(6) 3_665 .
O15 W2 O12 83.3(6) 3_665 .
O20 W2 K8 97.1(6) . 6_656
O20 W2 K9 101.6(6) . 6_656
O20 W2 K10 81.9(6) . 4_556
O20 W2 O3 89.9(7) . .
O20 W2 O5 102.2(8) . .
O20 W2 O12 168.1(6) . .
O20 W2 O14 100.0(7) . .
O20 W2 O15 99.0(7) . 3_665
K4 W3 K2 99.05(18) . 1_556
K4 W3 K14 109.9(3) . 2_655
K14 W3 K2 117.9(2) 2_655 1_556
O2 W3 K2 118.0(4) . 1_556
O2 W3 K4 140.9(5) . .
O2 W3 K14 42.7(5) . 2_655
O2 W3 O19 79.5(6) . .
O4 W3 K2 52.8(6) . 1_556
O4 W3 K4 48.0(6) . .
O4 W3 K14 138.9(6) . 2_655
O4 W3 O2 170.8(7) . .
O4 W3 O10 97.7(8) . .
O4 W3 O18 95.5(8) . .
O4 W3 O19 91.4(7) . .
O4 W3 O22 100.1(8) . .
O10 W3 K2 79.7(5) . 1_556
O10 W3 K4 95.7(5) . .
O10 W3 K14 44.7(6) . 2_655
O10 W3 O2 79.9(7) . .
O10 W3 O18 154.1(8) . .
O10 W3 O19 84.0(6) . .
O18 W3 K2 90.8(5) . 1_556
O18 W3 K4 109.6(5) . .
O18 W3 K14 125.5(5) . 2_655
O18 W3 O2 83.5(6) . .
O18 W3 O19 73.5(6) . .
O19 W3 K2 40.5(4) . 1_556
O19 W3 K4 139.1(4) . .
O19 W3 K14 98.5(4) . 2_655
O22 W3 K2 152.1(6) . 1_556
O22 W3 K4 53.1(6) . .
O22 W3 K14 76.5(6) . 2_655
O22 W3 O2 89.0(7) . .
O22 W3 O10 99.9(8) . .
O22 W3 O18 99.6(8) . .
O22 W3 O19 167.1(7) . .
K14 W4 K2 116.9(2) . 1_556
O7 W4 K2 47.1(6) . 1_556
O7 W4 K14 138.3(7) . .
O7 W4 O10 97.6(8) . 3_665
O7 W4 O11 167.6(7) . .
O7 W4 O18 96.3(8) . .
O7 W4 O19 86.7(7) . .
O10 W4 K2 81.0(5) 3_665 1_556
O10 W4 K14 42.2(6) 3_665 .
O10 W4 O11 80.7(7) 3_665 .
O10 W4 O18 154.0(7) 3_665 .
O10 W4 O19 84.4(6) 3_665 .
O11 W4 K2 120.6(5) . 1_556
O11 W4 K14 44.2(5) . .
O11 W4 O19 80.9(6) . .
O18 W4 K2 92.6(5) . 1_556
O18 W4 K14 124.9(5) . .
O18 W4 O11 81.0(7) . .
O18 W4 O19 74.6(6) . .
O19 W4 K2 41.4(4) . 1_556
O19 W4 K14 97.3(4) . .
O21 W4 K2 149.3(6) . 1_556
O21 W4 K14 80.1(7) . .
O21 W4 O7 102.8(8) . .
O21 W4 O10 100.6(9) . 3_665
O21 W4 O11 89.6(8) . .
O21 W4 O18 97.5(9) . .
O21 W4 O19 168.4(8) . .
K5 W5 K1 96.1(2) . .
K5 W5 K12 77.4(3) . 2_656
K12 W5 K1 127.1(2) 2_656 .
O25 W5 K1 47.4(5) . .
O25 W5 K5 48.6(5) . .
O25 W5 K12 107.7(6) . 2_656
O25 W5 O27 168.5(6) . .
O25 W5 O28 87.9(6) . .
O25 W5 O29 98.9(6) . .
O25 W5 O33 94.5(6) . .
O27 W5 K1 121.6(4) . .
O27 W5 K5 142.2(4) . .
O27 W5 K12 81.4(4) . 2_656
O27 W5 O28 80.7(5) . .
O28 W5 K1 42.6(4) . .
O28 W5 K5 134.8(4) . .
O28 W5 K12 137.3(4) . 2_656
O29 W5 K1 81.2(4) . .
O29 W5 K5 110.4(5) . .
O29 W5 K12 54.3(5) . 2_656
O29 W5 O27 80.7(6) . .
O29 W5 O28 84.6(6) . .
O29 W5 O33 154.1(6) . .
O31 W5 K1 147.2(5) . .
O31 W5 K5 52.7(6) . .
O31 W5 K12 45.1(6) . 2_656
O31 W5 O25 100.8(7) . .
O31 W5 O27 90.5(7) . .
O31 W5 O28 169.7(7) . .
O31 W5 O29 99.4(7) . .
O31 W5 O33 99.8(7) . .
O33 W5 K1 91.9(4) . .
O33 W5 K5 95.1(4) . .
O33 W5 K12 140.5(5) . 2_656
O33 W5 O27 81.9(6) . .
O33 W5 O28 73.8(6) . .
K12 W6 K1 118.8(2) 3_656 .
O26 W6 K1 49.9(5) . .
O26 W6 K12 101.3(5) . 3_656
O26 W6 O28 90.5(6) . .
O26 W6 O29 97.3(6) . 2_645
O26 W6 O30 170.2(6) . .
O26 W6 O33 96.2(6) . .
O28 W6 K1 42.3(4) . .
O28 W6 K12 130.0(4) . 3_656
O29 W6 K1 81.0(4) 2_645 .
O29 W6 K12 46.1(5) 2_645 3_656
O29 W6 O28 84.5(6) 2_645 .
O29 W6 O30 81.1(6) 2_645 .
O29 W6 O33 155.3(6) 2_645 .
O30 W6 K1 120.4(4) . .
O30 W6 K12 84.6(4) . 3_656
O30 W6 O28 79.7(5) . .
O33 W6 K1 92.1(4) . .
O33 W6 K12 148.9(5) . 3_656
O33 W6 O28 74.7(5) . .
O33 W6 O30 82.1(6) . .
O35 W6 K1 151.2(6) . .
O35 W6 K12 51.6(6) . 3_656
O35 W6 O26 102.4(7) . .
O35 W6 O28 166.5(6) . .
O35 W6 O29 97.6(7) . 2_645
O35 W6 O30 87.4(7) . .
O35 W6 O33 99.7(7) . .
O12 As1 K3 58.9(4) 3_665 .
O12 As1 K3 58.9(4) . .
O12 As1 K3 58.9(4) 2_655 .
O12 As1 O12 95.7(6) 3_665 2_655
O12 As1 O12 95.7(6) . 2_655
O12 As1 O12 95.7(6) . 3_665
O19 As2 K2 58.7(5) 2_655 1_556
O19 As2 K2 58.7(5) 3_665 1_556
O19 As2 K2 58.7(5) . 1_556
O19 As2 O19 95.5(6) . 2_655
O19 As2 O19 95.5(6) . 3_665
O19 As2 O19 95.5(6) 3_665 2_655
O28 As3 K1 59.8(4) 2_645 .
O28 As3 K1 59.8(4) 3_765 .
O28 As3 K1 59.8(4) . .
O28 As3 O28 96.9(6) . 3_765
O28 As3 O28 96.9(6) . 2_645
O28 As3 O28 96.9(6) 2_645 3_765
K15 Ni1 K11 94.3(5) . 6_656
O8 Ni1 K11 45.4(5) . 6_656
O8 Ni1 K15 132.7(6) . .
O8 Ni1 O13 91.5(6) . .
O8 Ni1 O16 173.1(7) . .
O8 Ni1 O17 90.4(6) . .
O8 Ni1 N2 93.4(7) . .
O13 Ni1 K11 51.3(5) . 6_656
O13 Ni1 K15 70.8(6) . .
O13 Ni1 N2 175.0(7) . .
O16 Ni1 K11 141.4(6) . 6_656
O16 Ni1 K15 53.5(6) . .
O16 Ni1 O13 93.9(7) . .
O16 Ni1 O17 93.7(7) . .
O16 Ni1 N2 81.3(7) . .
O17 Ni1 K11 73.4(5) . 6_656
O17 Ni1 K15 48.3(6) . .
O17 Ni1 O13 91.1(6) . .
O17 Ni1 N2 87.8(7) . .
N1 Ni1 K11 98.4(6) . 6_656
N1 Ni1 K15 136.7(6) . .
N1 Ni1 O8 81.9(7) . .
N1 Ni1 O13 85.6(6) . .
N1 Ni1 O16 94.3(7) . .
N1 Ni1 O17 171.5(7) . .
N1 Ni1 N2 96.2(7) . .
N2 Ni1 K11 132.7(6) . 6_656
N2 Ni1 K15 104.9(7) . .
K13 Ni2 K13 92.3(5) 2_656 6_657
O32 Ni2 K13 138.3(5) 5_558 2_656
O32 Ni2 K13 50.5(5) . 2_656
O32 Ni2 K13 50.5(5) 5_558 6_657
O32 Ni2 K13 138.3(5) . 6_657
O32 Ni2 O32 170.9(9) 5_558 .
O32 Ni2 O34 92.4(6) . 5_558
O32 Ni2 O34 94.1(6) . .
O32 Ni2 O34 92.4(6) 5_558 .
O32 Ni2 O34 94.1(6) 5_558 5_558
O32 Ni2 N3 81.3(6) . .
O32 Ni2 N3 81.3(6) 5_558 5_558
O32 Ni2 N3 92.6(6) . 5_558
O32 Ni2 N3 92.6(6) 5_558 .
O34 Ni2 K13 68.5(5) . 6_657
O34 Ni2 K13 51.4(5) 5_558 6_657
O34 Ni2 K13 68.5(5) 5_558 2_656
O34 Ni2 K13 51.4(5) . 2_656
O34 Ni2 O34 88.7(8) . 5_558
O34 Ni2 N3 172.5(6) . 5_558
O34 Ni2 N3 87.7(6) . .
O34 Ni2 N3 172.5(6) 5_558 .
O34 Ni2 N3 87.7(6) 5_558 5_558
N3 Ni2 K13 132.5(5) 5_558 2_656
N3 Ni2 K13 132.5(5) . 6_657
N3 Ni2 K13 104.2(5) . 2_656
N3 Ni2 K13 104.2(5) 5_558 6_657
N3 Ni2 N3 96.7(9) 5_558 .
K10 P1 K10 123.1(5) 6_656 4_556
K11 P1 K10 13.0(3) 6_656 6_656
K11 P1 K10 112.3(5) 4_556 6_656
K11 P1 K10 12.6(3) 4_556 4_556
K11 P1 K10 111.5(5) 6_656 4_556
K11 P1 K11 100.1(6) 4_556 6_656
O3 P1 K10 131.7(7) . 6_656
O3 P1 K10 38.3(7) . 4_556
O3 P1 K11 49.6(7) . 4_556
O3 P1 K11 127.3(7) . 6_656
O3 P1 O6 110.9(8) . .
O3 P1 C1 107.4(10) . .
O6 P1 K10 133.8(7) . 4_556
O6 P1 K10 41.2(6) . 6_656
O6 P1 K11 131.2(7) . 4_556
O6 P1 K11 52.6(7) . 6_656
O6 P1 C1 109.9(10) . .
O13 P1 K10 75.6(7) . 4_556
O13 P1 K10 69.9(7) . 6_656
O13 P1 K11 63.9(7) . 4_556
O13 P1 K11 58.7(7) . 6_656
O13 P1 O3 113.4(9) . .
O13 P1 O6 111.0(9) . .
O13 P1 C1 103.9(10) . .
C1 P1 K10 112.6(8) . 4_556
C1 P1 K10 118.6(8) . 6_656
C1 P1 K11 125.2(8) . 6_656
C1 P1 K11 118.5(8) . 4_556
K14 P2 K14 134.4(4) 2_655 .
K15 P2 K15 84.2(9) . 2_655
O2 P2 K14 133.2(7) . .
O2 P2 K14 33.4(6) . 2_655
O2 P2 K15 122.5(8) . .
O2 P2 K15 54.8(7) . 2_655
O2 P2 C4 104.5(11) . .
O11 P2 K14 36.7(7) . .
O11 P2 K14 135.9(7) . 2_655
O11 P2 K15 126.0(8) . 2_655
O11 P2 K15 59.4(8) . .
O11 P2 O2 111.3(9) . .
O11 P2 O17 113.3(9) . .
O11 P2 C4 111.5(11) . .
O17 P2 K14 77.0(7) . .
O17 P2 K14 78.6(7) . 2_655
O17 P2 K15 56.3(7) . 2_655
O17 P2 K15 54.6(8) . .
O17 P2 O2 110.7(9) . .
O17 P2 C4 105.2(11) . .
C4 P2 K14 105.1(9) . 2_655
C4 P2 K14 118.2(9) . .
C4 P2 K15 132.5(9) . .
C4 P2 K15 122.5(10) . 2_655
K13 P3 K13 90.8(5) 2_656 3_656
O27 P3 K13 126.3(7) . 3_656
O27 P3 K13 54.5(6) . 2_656
O27 P3 O30 111.9(8) . .
O27 P3 C7 108.2(10) . .
O30 P3 K13 51.8(6) . 3_656
O30 P3 K13 124.6(7) . 2_656
O30 P3 C7 106.8(10) . .
O34 P3 K13 58.3(7) . 2_656
O34 P3 K13 61.4(7) . 3_656
O34 P3 O27 112.0(9) . .
O34 P3 O30 112.8(9) . .
O34 P3 C7 104.7(10) . .
C7 P3 K13 125.4(9) . 3_656
C7 P3 K13 128.6(8) . 2_656
As3 K1 W5 57.04(11) . .
As3 K1 K1 180.0 . 4_647
K1 K1 W5 122.96(11) 4_647 .
O25 K1 W5 106.8(3) 2_645 .
O25 K1 W5 24.0(3) . .
O25 K1 W5 111.4(3) 3_765 .
O25 K1 As3 80.8(3) . .
O25 K1 As3 80.8(3) 3_765 .
O25 K1 As3 80.8(3) 2_645 .
O25 K1 K1 99.2(3) . 4_647
O25 K1 K1 99.2(3) 2_645 4_647
O25 K1 K1 99.2(3) 3_765 4_647
O25 K1 O25 117.51(17) 3_765 .
O25 K1 O25 117.51(17) 2_645 .
O25 K1 O25 117.51(17) 3_765 2_645
O25 K1 O26 161.0(5) . 2_645
O25 K1 O26 63.1(4) 2_645 2_645
O25 K1 O26 63.1(4) 3_765 3_765
O25 K1 O26 161.1(5) 3_765 .
O25 K1 O26 63.1(4) . .
O25 K1 O26 55.2(4) . 3_765
O25 K1 O26 161.1(5) 2_645 3_765
O25 K1 O26 55.2(4) 2_645 .
O25 K1 O26 55.2(4) 3_765 2_645
O26 K1 W5 137.7(4) 2_645 .
O26 K1 W5 59.0(3) 3_765 .
O26 K1 W5 60.6(3) . .
O26 K1 As3 80.6(3) 3_765 .
O26 K1 As3 80.6(3) 2_645 .
O26 K1 As3 80.6(3) . .
O26 K1 K1 99.4(3) 3_765 4_647
O26 K1 K1 99.4(3) 2_645 4_647
O26 K1 K1 99.4(3) . 4_647
O26 K1 O26 117.41(17) . 3_765
O26 K1 O26 117.41(17) . 2_645
O26 K1 O26 117.41(17) 3_765 2_645
O28 K1 W5 63.3(3) 3_765 .
O28 K1 W5 31.4(3) . .
O28 K1 W5 85.7(3) 2_645 .
O28 K1 As3 32.5(3) 2_645 .
O28 K1 As3 32.5(3) . .
O28 K1 As3 32.5(3) 3_765 .
O28 K1 K1 147.5(3) 3_765 4_647
O28 K1 K1 147.5(3) 2_645 4_647
O28 K1 K1 147.5(3) . 4_647
O28 K1 O25 81.3(4) 2_645 3_765
O28 K1 O25 109.4(5) . 3_765
O28 K1 O25 109.4(5) 2_645 .
O28 K1 O25 81.3(4) . 2_645
O28 K1 O25 54.2(4) 2_645 2_645
O28 K1 O25 54.2(4) 3_765 3_765
O28 K1 O25 109.4(5) 3_765 2_645
O28 K1 O25 81.3(4) 3_765 .
O28 K1 O25 54.2(4) . .
O28 K1 O26 80.9(4) 3_765 2_645
O28 K1 O26 109.4(4) 2_645 3_765
O28 K1 O26 80.9(4) . 3_765
O28 K1 O26 54.2(4) . .
O28 K1 O26 109.4(4) 3_765 .
O28 K1 O26 54.2(4) 3_765 3_765
O28 K1 O26 80.9(4) 2_645 .
O28 K1 O26 54.2(4) 2_645 2_645
O28 K1 O26 109.4(4) . 2_645
O28 K1 O28 55.4(5) 3_765 2_645
O28 K1 O28 55.4(5) . 3_765
O28 K1 O28 55.4(5) . 2_645
As2 K2 O4 80.3(3) 1_554 1_554
As2 K2 O4 80.3(3) 1_554 3_664
O4 K2 O4 117.22(18) 3_664 1_554
O7 K2 As2 80.7(3) 2_654 1_554
O7 K2 As2 80.7(3) 3_664 1_554
O7 K2 As2 80.7(3) 1_554 1_554
O7 K2 O4 54.7(5) 2_654 1_554
O7 K2 O4 160.4(5) 2_654 3_664
O7 K2 O4 63.5(5) 3_664 3_664
O7 K2 O4 54.7(5) 1_554 3_664
O7 K2 O4 63.5(5) 1_554 1_554
O7 K2 O4 160.4(5) 3_664 1_554
O7 K2 O7 117.42(18) 1_554 2_654
O7 K2 O7 117.42(18) 1_554 3_664
O7 K2 O7 117.42(18) 3_664 2_654
O19 K2 As2 33.0(3) 1_554 1_554
O19 K2 As2 33.0(3) 2_654 1_554
O19 K2 As2 33.0(3) 3_664 1_554
O19 K2 O4 53.6(4) 3_664 3_664
O19 K2 O4 80.5(4) 1_554 3_664
O19 K2 O4 53.6(4) 1_554 1_554
O19 K2 O4 109.6(5) 3_664 1_554
O19 K2 O4 80.5(4) 2_654 1_554
O19 K2 O4 109.6(5) 2_654 3_664
O19 K2 O7 109.8(5) 2_654 1_554
O19 K2 O7 53.7(4) 3_664 3_664
O19 K2 O7 53.7(4) 1_554 1_554
O19 K2 O7 109.8(5) 1_554 3_664
O19 K2 O7 109.8(5) 3_664 2_654
O19 K2 O7 81.1(5) 2_654 3_664
O19 K2 O7 81.1(4) 3_664 1_554
O19 K2 O7 53.7(4) 2_654 2_654
O19 K2 O7 81.1(5) 1_554 2_654
O19 K2 O19 56.3(5) 1_554 3_664
O19 K2 O19 56.3(5) 3_664 2_654
O19 K2 O19 56.3(5) 1_554 2_654
O3W K2 As2 133.3(5) 2_655 1_554
O3W K2 As2 133.3(5) 3_665 1_554
O3W K2 As2 133.3(5) . 1_554
O3W K2 O4 117.7(6) 2_655 3_664
O3W K2 O4 53.0(5) . 3_664
O3W K2 O4 118.9(6) . 1_554
O3W K2 O4 117.7(6) 3_665 1_554
O3W K2 O4 118.9(6) 3_665 3_664
O3W K2 O4 53.0(5) 2_655 1_554
O3W K2 O7 73.3(6) 2_655 2_654
O3W K2 O7 145.9(6) 3_665 1_554
O3W K2 O7 78.1(6) . 3_664
O3W K2 O7 73.3(6) . 1_554
O3W K2 O7 78.1(6) 3_665 2_654
O3W K2 O7 73.3(6) 3_665 3_664
O3W K2 O7 78.1(6) 2_655 1_554
O3W K2 O7 145.9(6) . 2_654
O3W K2 O7 145.9(6) 2_655 3_664
O3W K2 O19 103.8(5) . 3_664
O3W K2 O19 103.8(5) 2_655 1_554
O3W K2 O19 124.3(6) . 1_554
O3W K2 O19 157.5(6) 3_665 1_554
O3W K2 O19 157.5(6) 2_655 3_664
O3W K2 O19 103.8(5) 3_665 2_654
O3W K2 O19 157.5(6) . 2_654
O3W K2 O19 124.3(6) 2_655 2_654
O3W K2 O19 124.3(6) 3_665 3_664
O3W K2 O3W 78.1(7) . 3_665
O3W K2 O3W 78.1(7) 2_655 3_665
O3W K2 O3W 78.1(7) 2_655 .
As1 K3 O5 80.1(3) . .
As1 K3 O5 80.1(3) . 2_655
O1 K3 As1 80.7(3) 3_665 .
O1 K3 As1 80.7(3) 2_655 .
O1 K3 As1 80.7(3) . .
O1 K3 O1 117.44(17) 3_665 2_655
O1 K3 O1 117.44(17) . 2_655
O1 K3 O1 117.44(17) . 3_665
O1 K3 O5 63.4(4) . .
O1 K3 O5 160.3(5) 2_655 .
O1 K3 O5 160.3(5) 3_665 2_655
O1 K3 O5 63.4(4) 2_655 2_655
O1 K3 O5 54.8(4) 3_665 .
O1 K3 O5 54.8(4) . 2_655
O5 K3 O5 117.12(19) . 2_655
O12 K3 As1 32.7(3) 2_655 .
O12 K3 As1 32.7(3) 3_665 .
O12 K3 As1 32.7(3) . .
O12 K3 O1 80.9(4) 2_655 .
O12 K3 O1 109.6(4) 2_655 3_665
O12 K3 O1 54.2(4) . .
O12 K3 O1 54.2(4) 3_665 3_665
O12 K3 O1 54.2(4) 2_655 2_655
O12 K3 O1 80.9(4) 3_665 2_655
O12 K3 O1 109.6(4) 3_665 .
O12 K3 O1 80.9(4) . 3_665
O12 K3 O1 109.6(4) . 2_655
O12 K3 O5 53.5(4) . .
O12 K3 O5 108.9(4) 2_655 .
O12 K3 O5 80.7(4) 3_665 .
O12 K3 O5 53.5(4) 2_655 2_655
O12 K3 O5 80.7(4) . 2_655
O12 K3 O5 108.9(5) 3_665 2_655
O12 K3 O12 55.7(5) . 2_655
O12 K3 O12 55.7(5) . 3_665
O12 K3 O12 55.7(5) 3_665 2_655
O3W K3 As1 132.3(5) 3_665 .
O3W K3 As1 132.3(5) 2_655 .
O3W K3 As1 132.3(5) . .
O3W K3 O1 133.3(6) 2_655 3_665
O3W K3 O1 55.5(5) . 3_665
O3W K3 O1 133.3(6) 3_665 .
O3W K3 O1 55.5(5) 2_655 .
O3W K3 O1 102.0(6) . .
O3W K3 O1 102.0(6) 3_665 3_665
O3W K3 O1 55.5(5) 3_665 2_655
O3W K3 O1 102.0(6) 2_655 2_655
O3W K3 O1 133.3(6) . 2_655
O3W K3 O5 140.1(6) 3_665 .
O3W K3 O5 94.1(6) 2_655 .
O3W K3 O5 94.1(6) 3_665 2_655
O3W K3 O5 60.5(6) . .
O3W K3 O5 140.1(6) . 2_655
O3W K3 O5 60.5(6) 2_655 2_655
O3W K3 O12 109.6(5) . 3_665
O3W K3 O12 164.6(6) 2_655 3_665
O3W K3 O12 109.6(5) 3_665 2_655
O3W K3 O12 164.6(6) 3_665 .
O3W K3 O12 109.6(5) 2_655 .
O3W K3 O12 113.6(5) 2_655 2_655
O3W K3 O12 164.6(6) . 2_655
O3W K3 O12 113.6(5) 3_665 3_665
O3W K3 O12 113.6(5) . .
O3W K3 O3W 79.7(7) . 3_665
O3W K3 O3W 79.7(7) 2_655 .
O3W K3 O3W 79.7(7) 2_655 3_665
W3 K4 K6 102.2(3) . 1_556
W3 K4 K7 108.6(4) . 1_556
W3 K4 K8 86.8(3) . 5_667
W3 K4 K10 132.4(3) . 1_656
K7 K4 K6 7.0(3) 1_556 1_556
K7 K4 K8 84.1(4) 1_556 5_667
K8 K4 K6 86.5(3) 5_667 1_556
K10 K4 K6 71.8(3) 1_656 1_556
K10 K4 K7 69.9(4) 1_656 1_556
K10 K4 K8 137.7(4) 1_656 5_667
O4 K4 W3 26.9(4) . .
O4 K4 K6 83.6(5) . 1_556
O4 K4 K7 88.7(5) . 1_556
O4 K4 K8 66.2(5) . 5_667
O4 K4 K10 141.8(5) . 1_656
O4 K4 O22 54.7(5) . .
O4 K4 O12W 111.1(9) . .
O22 K4 W3 28.2(4) . .
O22 K4 K6 114.4(5) . 1_556
O22 K4 K7 121.4(5) . 1_556
O22 K4 K8 112.2(5) . 5_667
O22 K4 K10 109.8(5) . 1_656
O23 K4 W3 95.5(6) 6_767 .
O23 K4 K6 36.0(6) 6_767 1_556
O23 K4 K7 40.0(6) 6_767 1_556
O23 K4 K8 121.6(6) 6_767 5_667
O23 K4 K10 51.4(6) 6_767 1_656
O23 K4 O4 91.8(7) 6_767 .
O23 K4 O22 91.8(7) 6_767 .
O23 K4 O5W 84.4(8) 6_767 .
O23 K4 O7W 77.5(8) 6_767 .
O23 K4 O10W 159.8(9) 6_767 .
O23 K4 O12W 78.8(9) 6_767 .
O5W K4 W3 170.2(7) . .
O5W K4 K6 83.5(7) . 1_556
O5W K4 K7 77.6(7) . 1_556
O5W K4 K8 101.6(7) . 5_667
O5W K4 K10 41.7(6) . 1_656
O5W K4 O4 162.8(8) . .
O5W K4 O22 142.0(8) . .
O5W K4 O7W 74.3(8) . .
O5W K4 O12W 84.7(10) . .
O7W K4 W3 115.3(6) . .
O7W K4 K6 42.5(6) . 1_556
O7W K4 K7 37.5(6) . 1_556
O7W K4 K8 50.3(6) . 5_667
O7W K4 K10 92.2(7) . 1_656
O7W K4 O4 88.5(7) . .
O7W K4 O22 141.7(8) . .
O7W K4 O12W 149.5(10) . .
O10W K4 W3 90.0(7) . .
O10W K4 K6 123.8(7) . 1_556
O10W K4 K7 119.9(7) . 1_556
O10W K4 K8 39.1(7) . 5_667
O10W K4 K10 133.6(7) . 1_656
O10W K4 O4 84.4(8) . .
O10W K4 O22 101.9(8) . .
O10W K4 O5W 93.4(9) . .
O10W K4 O7W 82.6(9) . .
O10W K4 O12W 121.1(10) . .
O12W K4 W3 85.7(8) . .
O12W K4 K6 114.5(8) . 1_556
O12W K4 K7 117.0(8) . 1_556
O12W K4 K8 158.8(8) . 5_667
O12W K4 K10 57.8(8) . 1_656
O12W K4 O22 57.6(8) . .
W5 K5 K5 101.1(3) . 5_557
W5 K5 K12 51.6(2) . 2_656
W5 K5 K14 157.8(4) . .
K12 K5 K5 152.3(4) 2_656 5_557
K12 K5 K14 119.4(4) 2_656 .
K14 K5 K5 84.0(3) . 5_557
O21 K5 W5 109.2(5) . .
O21 K5 K5 141.8(5) . 5_557
O21 K5 K12 60.2(5) . 2_656
O21 K5 K14 59.4(5) . .
O21 K5 O24 87.0(8) . .
O21 K5 O25 131.2(7) . .
O21 K5 O31 83.2(6) . .
O21 K5 O4W 87.2(8) . .
O21 K5 O8W 144.3(8) . .
O24 K5 W5 162.7(7) . .
O24 K5 K5 67.1(6) . 5_557
O24 K5 K12 140.5(7) . 2_656
O24 K5 K14 37.8(6) . .
O24 K5 O31 169.0(8) . .
O24 K5 O4W 93.9(8) . .
O25 K5 W5 28.0(3) . .
O25 K5 K5 85.5(4) . 5_557
O25 K5 K12 71.1(4) . 2_656
O25 K5 K14 169.4(5) . .
O25 K5 O24 135.0(7) . .
O25 K5 O31 56.0(5) . .
O25 K5 O4W 69.5(6) . .
O25 K5 O8W 63.7(7) . .
O31 K5 W5 28.2(3) . .
O31 K5 K5 118.9(5) . 5_557
O31 K5 K12 34.8(4) . 2_656
O31 K5 K14 131.5(5) . .
O4W K5 W5 81.2(6) . .
O4W K5 K5 120.7(6) . 5_557
O4W K5 K12 65.3(6) . 2_656
O4W K5 K14 115.0(6) . .
O4W K5 O31 90.4(7) . .
O8W K5 W5 91.6(6) . .
O8W K5 K5 53.6(6) . 5_557
O8W K5 K12 122.7(7) . 2_656
O8W K5 K14 108.4(7) . .
O8W K5 O24 71.3(8) . .
O8W K5 O31 119.7(8) . .
O8W K5 O4W 67.1(8) . .
W1 K6 K4 119.3(4) . 1_554
W1 K6 K6 69.5(4) . 6_766
W1 K6 K7 67.7(3) . 6_766
W1 K6 K9 68.2(3) . 6_656
K6 K6 K4 130.7(3) 6_766 1_554
K7 K6 W1 89(3) . .
K7 K6 K4 123.7(4) 6_766 1_554
K7 K6 K4 57(2) . 1_554
K7 K6 K6 76(2) . 6_766
K7 K6 K6 8.4(3) 6_766 6_766
K7 K6 K7 68(2) . 6_766
K7 K6 K9 129(3) . 6_656
K7 K6 O1 90(3) . .
K7 K6 O9 87(3) . .
K7 K6 O9 75(3) . 6_766
K7 K6 O23 78(3) . 6_766
K7 K6 O6W 121(3) . 6_656
K7 K6 O7W 36(2) . 1_554
K9 K6 K4 94.4(4) 6_656 1_554
K9 K6 K6 129.4(5) 6_656 6_766
K9 K6 K7 132.0(4) 6_656 6_766
O1 K6 W1 28.7(4) . .
O1 K6 K4 96.3(5) . 1_554
O1 K6 K6 97.4(6) . 6_766
O1 K6 K7 94.4(5) . 6_766
O1 K6 K9 49.1(5) . 6_656
O1 K6 O9 57.1(5) . .
O1 K6 O6W 81.2(7) . 6_656
O1 K6 O7W 69.4(7) . 1_554
O9 K6 W1 28.4(4) . .
O9 K6 W1 112.4(5) 6_766 .
O9 K6 K4 136.5(6) . 1_554
O9 K6 K4 105.3(5) 6_766 1_554
O9 K6 K6 41.6(4) . 6_766
O9 K6 K6 42.9(4) 6_766 6_766
O9 K6 K7 41.2(5) . 6_766
O9 K6 K7 45.2(5) 6_766 6_766
O9 K6 K9 155.4(7) 6_766 6_656
O9 K6 K9 91.4(6) . 6_656
O9 K6 O1 139.6(7) 6_766 .
O9 K6 O9 84.4(6) 6_766 .
O9 K6 O23 87.6(7) 6_766 6_766
O9 K6 O6W 138.7(8) 6_766 6_656
O9 K6 O6W 130.7(8) . 6_656
O9 K6 O7W 109.3(8) 6_766 1_554
O9 K6 O7W 98.8(7) . 1_554
O23 K6 W1 152.9(7) 6_766 .
O23 K6 K4 34.2(5) 6_766 1_554
O23 K6 K6 128.5(8) 6_766 6_766
O23 K6 K7 126.7(7) 6_766 6_766
O23 K6 K9 101.4(7) 6_766 6_656
O23 K6 O1 126.2(8) 6_766 .
O23 K6 O9 164.3(9) 6_766 .
O23 K6 O6W 62.5(7) 6_766 6_656
O23 K6 O7W 71.1(8) 6_766 1_554
O6W K6 W1 106.0(6) 6_656 .
O6W K6 K4 66.1(6) 6_656 1_554
O6W K6 K6 163.0(6) 6_656 6_766
O6W K6 K7 169.8(7) 6_656 6_766
O6W K6 K9 39.4(6) 6_656 6_656
O6W K6 O7W 88.3(8) 6_656 1_554
O7W K6 W1 84.6(6) 1_554 .
O7W K6 K4 37.8(5) 1_554 1_554
O7W K6 K6 107.2(6) 1_554 6_766
O7W K6 K7 98.8(6) 1_554 6_766
O7W K6 K9 95.3(7) 1_554 6_656
W1 K7 K4 126.5(5) . 1_554
W1 K7 K6 70.4(3) . 6_766
W1 K7 K7 69.5(5) . 6_766
W1 K7 K9 63.2(4) . 6_656
K4 K7 K9 92.9(4) 1_554 6_656
K6 K7 W1 81(2) . .
K6 K7 K4 116(3) . 1_554
K6 K7 K4 145.0(5) 6_766 1_554
K6 K7 K6 96(3) . 6_766
K6 K7 K7 104(2) . 6_766
K6 K7 K9 121.3(5) 6_766 6_656
K6 K7 K9 45(2) . 6_656
K6 K7 O1 78(3) . .
K6 K7 O9 81(3) . .
K6 K7 O9 93(3) . 6_766
K6 K7 O23 89(3) . 6_766
K6 K7 O6W 50(2) . 6_656
K6 K7 O7W 136(3) . 1_554
K7 K7 K4 138.6(4) 6_766 1_554
K7 K7 K6 8.4(3) 6_766 6_766
K7 K7 K9 125.4(6) 6_766 6_656
O1 K7 W1 28.4(4) . .
O1 K7 K4 102.1(6) . 1_554
O1 K7 K6 98.7(6) . 6_766
O1 K7 K7 97.5(7) . 6_766
O1 K7 K9 43.0(5) . 6_656
O1 K7 O9 56.1(6) . .
O1 K7 O6W 74.4(7) . 6_656
O9 K7 W1 113.6(7) 6_766 .
O9 K7 W1 28.0(4) . .
O9 K7 K4 150.6(7) . 1_554
O9 K7 K4 115.6(7) 6_766 1_554
O9 K7 K6 44.5(5) 6_766 6_766
O9 K7 K6 43.1(5) . 6_766
O9 K7 K7 43.8(5) . 6_766
O9 K7 K7 48.0(5) 6_766 6_766
O9 K7 K9 136.9(8) 6_766 6_656
O9 K7 K9 83.0(6) . 6_656
O9 K7 O1 141.3(9) 6_766 .
O9 K7 O9 85.6(7) 6_766 .
O9 K7 O23 90.7(8) 6_766 6_766
O9 K7 O6W 117.0(8) . 6_656
O9 K7 O6W 126.9(9) 6_766 6_656
O23 K7 W1 154.0(8) 6_766 .
O23 K7 K4 39.0(6) 6_766 1_554
O23 K7 K6 135.0(8) 6_766 6_766
O23 K7 K7 136.5(10) 6_766 6_766
O23 K7 K9 93.0(7) 6_766 6_656
O23 K7 O1 125.9(9) 6_766 .
O23 K7 O9 169.5(10) 6_766 .
O23 K7 O6W 58.1(7) 6_766 6_656
O6W K7 W1 98.0(6) 6_656 .
O6W K7 K4 67.8(5) 6_656 1_554
O6W K7 K6 145.9(7) 6_656 6_766
O6W K7 K7 153.4(6) 6_656 6_766
O6W K7 K9 35.0(5) 6_656 6_656
O7W K7 W1 90.9(8) 1_554 .
O7W K7 K4 40.7(7) 1_554 1_554
O7W K7 K6 121.7(8) 1_554 6_766
O7W K7 K7 113.3(7) 1_554 6_766
O7W K7 K9 93.6(8) 1_554 6_656
O7W K7 O1 75.4(8) 1_554 .
O7W K7 O9 129.2(10) 1_554 6_766
O7W K7 O9 110.3(9) 1_554 .
O7W K7 O23 79.6(9) 1_554 6_766
O7W K7 O6W 89.4(9) 1_554 6_656
W2 K8 K2 110.4(4) 6_666 4_556
W2 K8 K3 59.7(3) 6_666 4_556
K3 K8 K2 52.1(3) 4_556 4_556
K9 K8 W2 78(3) . 6_666
K9 K8 K2 90(3) . 4_556
K9 K8 K3 69(3) . 4_556
K9 K8 K12 83(3) . 4_556
K9 K8 O5 88(3) . 6_666
K9 K8 O7 105(3) . 6_667
K9 K8 O36 89(3) . 6_667
K9 K8 O3W 108(3) . 6_666
K9 K8 O6W 50(3) . .
K9 K8 O7W 141(3) . 5_567
K9 K8 O10W 147(3) . 5_567
K12 K8 W2 123.0(5) 4_556 6_666
K12 K8 K2 122.9(5) 4_556 4_556
K12 K8 K3 151.1(6) 4_556 4_556
O5 K8 W2 15.8(4) 6_666 6_666
O5 K8 K2 98.7(6) 6_666 4_556
O5 K8 K3 52.0(5) 6_666 4_556
O5 K8 K12 137.3(7) 6_666 4_556
O5 K8 O7 140.4(9) 6_666 6_667
O5 K8 O36 91.3(8) 6_666 6_667
O5 K8 O3W 65.1(7) 6_666 6_666
O5 K8 O6W 137.3(10) 6_666 .
O5 K8 O7W 53.5(7) 6_666 5_567
O5 K8 O10W 121.5(10) 6_666 5_567
O7 K8 W2 154.8(7) 6_667 6_666
O7 K8 K2 45.4(5) 6_667 4_556
O7 K8 K3 97.4(6) 6_667 4_556
O7 K8 K12 82.0(6) 6_667 4_556
O7 K8 O36 125.4(8) 6_667 6_667
O7 K8 O3W 75.3(7) 6_667 6_666
O7 K8 O6W 64.6(7) 6_667 .
O7 K8 O7W 105.4(8) 6_667 5_567
O7 K8 O10W 63.8(8) 6_667 5_567
O36 K8 W2 79.2(6) 6_667 6_666
O36 K8 K2 170.0(7) 6_667 4_556
O36 K8 K3 136.3(7) 6_667 4_556
O36 K8 K12 47.1(6) 6_667 4_556
O36 K8 O3W 149.4(9) 6_667 6_666
O36 K8 O7W 92.0(8) 6_667 5_567
O3W K8 W2 80.0(5) 6_666 6_666
O3W K8 K2 39.4(4) 6_666 4_556
O3W K8 K3 41.0(5) 6_666 4_556
O3W K8 K12 156.6(7) 6_666 4_556
O3W K8 O7W 58.7(7) 6_666 5_567
O6W K8 W2 126.5(8) . 6_666
O6W K8 K2 81.5(6) . 4_556
O6W K8 K3 101.6(7) . 4_556
O6W K8 K12 52.0(6) . 4_556
O6W K8 O36 90.6(9) . 6_667
O6W K8 O3W 120.0(9) . 6_666
O6W K8 O7W 168.9(9) . 5_567
O7W K8 W2 64.6(5) 5_567 6_666
O7W K8 K2 94.8(6) 5_567 4_556
O7W K8 K3 84.0(6) 5_567 4_556
O7W K8 K12 124.2(7) 5_567 4_556
O10W K8 W2 126.5(8) 5_567 6_666
O10W K8 K2 100.2(8) 5_567 4_556
O10W K8 K3 140.9(9) 5_567 4_556
O10W K8 K12 64.3(7) 5_567 4_556
O10W K8 O36 75.2(9) 5_567 6_667
O10W K8 O3W 99.9(9) 5_567 6_666
O10W K8 O6W 100.1(9) 5_567 .
O10W K8 O7W 70.1(9) 5_567 5_567
W2 K9 K6 94.5(4) 6_666 6_666
K8 K9 W2 95(3) . 6_666
K8 K9 K6 163(3) . 6_666
K8 K9 K12 89(3) . 4_556
K8 K9 O1 152(3) . 6_666
K8 K9 O5 80(3) . 6_666
K8 K9 O7 64(3) . 6_667
K8 K9 O36 80(3) . 6_667
K8 K9 O3W 63(3) . 6_666
K8 K9 O3W 122(3) . 4_556
K8 K9 O6W 121(3) . .
K8 K9 O10W 28(3) . 5_567
K12 K9 W2 126.0(5) 4_556 6_666
K12 K9 K6 74.7(5) 4_556 6_666
O1 K9 W2 63.1(4) 6_666 6_666
O1 K9 K6 43.7(5) 6_666 6_666
O1 K9 K12 117.5(7) 6_666 4_556
O1 K9 O3W 52.8(6) 6_666 4_556
O1 K9 O3W 94.7(7) 6_666 6_666
O1 K9 O10W 177.9(9) 6_666 5_567
O5 K9 W2 18.8(4) 6_666 6_666
O5 K9 K6 111.3(7) 6_666 6_666
O5 K9 K12 137.0(8) 6_666 4_556
O5 K9 O1 74.0(6) 6_666 6_666
O5 K9 O7 128.9(9) 6_666 6_667
O5 K9 O36 89.6(8) 6_666 6_667
O5 K9 O3W 61.5(6) 6_666 6_666
O5 K9 O3W 97.0(8) 6_666 4_556
O5 K9 O10W 105.5(9) 6_666 5_567
O7 K9 W2 147.6(7) 6_667 6_666
O7 K9 K6 112.4(7) 6_667 6_666
O7 K9 K12 80.2(6) 6_667 4_556
O7 K9 O1 125.9(8) 6_667 6_666
O7 K9 O36 117.0(8) 6_667 6_667
O7 K9 O3W 69.6(6) 6_667 6_666
O7 K9 O3W 74.4(6) 6_667 4_556
O7 K9 O10W 56.0(7) 6_667 5_567
O36 K9 W2 80.2(6) 6_667 6_666
O36 K9 K6 88.0(7) 6_667 6_666
O36 K9 K12 47.4(6) 6_667 4_556
O36 K9 O1 110.1(8) 6_667 6_666
O36 K9 O3W 158.2(10) 6_667 4_556
O36 K9 O3W 135.3(9) 6_667 6_666
O36 K9 O10W 67.8(8) 6_667 5_567
O3W K9 W2 99.8(6) 4_556 6_666
O3W K9 W2 79.0(5) 6_666 6_666
O3W K9 K6 70.2(6) 4_556 6_666
O3W K9 K6 132.6(7) 6_666 6_666
O3W K9 K12 145.2(7) 6_666 4_556
O3W K9 K12 123.6(7) 4_556 4_556
O3W K9 O3W 65.0(8) 4_556 6_666
O3W K9 O10W 129.2(8) 4_556 5_567
O3W K9 O10W 86.8(8) 6_666 5_567
O6W K9 W2 143.2(9) . 6_666
O6W K9 K6 48.7(7) . 6_666
O6W K9 K12 53.1(7) . 4_556
O6W K9 O1 84.6(8) . 6_666
O6W K9 O5 158.6(11) . 6_666
O6W K9 O7 65.9(8) . 6_667
O6W K9 O36 96.3(9) . 6_667
O6W K9 O3W 123.3(9) . 6_666
O6W K9 O3W 70.6(8) . 4_556
O6W K9 O10W 95.8(9) . 5_567
O10W K9 W2 115.9(7) 5_567 6_666
O10W K9 K6 135.5(8) 5_567 6_666
O10W K9 K12 61.4(6) 5_567 4_556
P1 K10 W2 53.1(2) 4_556 4_556
P1 K10 W2 99.5(4) 6_666 4_556
P1 K10 P1 112.9(5) 6_666 4_556
K11 K10 W2 110.8(19) . 4_556
K11 K10 P1 66.1(17) . 4_556
K11 K10 P1 74.9(17) . 6_666
K11 K10 O3 84.8(18) . 4_556
K11 K10 O6 94.1(18) . 6_666
K11 K10 O8 85.0(18) . 6_666
K11 K10 O13 54.1(17) . 6_666
K11 K10 O15 118.1(19) . 6_666
K11 K10 O23 129(2) . 6_666
K11 K10 C3 107.7(19) . 6_666
K11 K10 O5W 131(2) . 1_454
O3 K10 W2 31.9(4) 4_556 4_556
O3 K10 P1 111.0(6) 4_556 6_666
O3 K10 P1 21.3(4) 4_556 4_556
O3 K10 O6 102.1(7) 4_556 6_666
O3 K10 O8 169.9(9) 4_556 6_666
O3 K10 O13 116.0(7) 4_556 6_666
O3 K10 O15 57.4(5) 4_556 6_666
O3 K10 O23 145.8(9) 4_556 6_666
O3 K10 C3 164.6(9) 4_556 6_666
O3 K10 O5W 75.0(8) 4_556 1_454
O6 K10 W2 82.1(5) 6_666 4_556
O6 K10 P1 22.3(3) 6_666 6_666
O6 K10 P1 112.2(6) 6_666 4_556
O6 K10 O8 78.9(6) 6_666 6_666
O6 K10 O13 46.6(5) 6_666 6_666
O6 K10 O15 56.0(5) 6_666 6_666
O6 K10 O23 81.3(7) 6_666 6_666
O6 K10 C3 68.8(7) 6_666 6_666
O6 K10 O5W 132.9(9) 6_666 1_454
O8 K10 W2 156.1(6) 6_666 4_556
O8 K10 P1 66.4(5) 6_666 6_666
O8 K10 P1 149.2(7) 6_666 4_556
O8 K10 O13 57.4(5) 6_666 6_666
O8 K10 O15 128.8(7) 6_666 6_666
O8 K10 O23 44.3(6) 6_666 6_666
O8 K10 C3 24.5(6) 6_666 6_666
O13 K10 W2 116.8(5) 6_666 4_556
O13 K10 P1 108.3(5) 6_666 4_556
O13 K10 P1 24.3(3) 6_666 6_666
O15 K10 W2 28.0(3) 6_666 4_556
O15 K10 P1 77.1(5) 6_666 4_556
O15 K10 P1 76.2(5) 6_666 6_666
O15 K10 O13 98.0(6) 6_666 6_666
O15 K10 O23 100.9(7) 6_666 6_666
O15 K10 C3 107.9(7) 6_666 6_666
O23 K10 W2 118.4(7) 6_666 4_556
O23 K10 P1 160.4(7) 6_666 4_556
O23 K10 P1 85.1(6) 6_666 6_666
O23 K10 O13 91.3(6) 6_666 6_666
C3 K10 W2 132.8(7) 6_666 4_556
C3 K10 P1 173.7(7) 6_666 4_556
C3 K10 P1 65.5(6) 6_666 6_666
C3 K10 O13 67.5(6) 6_666 6_666
C3 K10 O23 24.2(6) 6_666 6_666
O5W K10 W2 71.7(7) 1_454 4_556
O5W K10 P1 82.3(7) 1_454 4_556
O5W K10 P1 153.6(9) 1_454 6_666
O5W K10 O8 111.8(9) 1_454 6_666
O5W K10 O13 168.9(9) 1_454 6_666
O5W K10 O15 87.2(8) 1_454 6_666
O5W K10 O23 78.1(9) 1_454 6_666
O5W K10 C3 101.6(9) 1_454 6_666
P1 K11 P1 122.8(5) 4_556 6_666
P1 K11 O12W 117.8(8) 4_556 1_454
K10 K11 P1 92.1(18) . 6_666
K10 K11 P1 101.2(18) . 4_556
K10 K11 O3 77.5(18) . 4_556
K10 K11 O6 69.3(17) . 6_666
K10 K11 O8 78.1(18) . 6_666
K10 K11 O13 124.9(19) . 4_556
K10 K11 O13 113.2(19) . 6_666
K10 K11 O15 49.6(17) . 6_666
K10 K11 C3 59.1(17) . 6_666
K10 K11 O5W 37.8(16) . 1_454
K10 K11 O12W 84.3(19) . 1_454
O3 K11 P1 26.0(4) 4_556 4_556
O3 K11 P1 113.3(6) 4_556 6_666
O3 K11 O6 96.4(7) 4_556 6_666
O3 K11 O8 155.7(9) 4_556 6_666
O3 K11 O13 52.1(5) 4_556 4_556
O3 K11 O13 129.2(8) 4_556 6_666
O3 K11 O15 50.8(5) 4_556 6_666
O3 K11 C3 135.7(9) 4_556 6_666
O3 K11 O5W 64.8(7) 4_556 1_454
O3 K11 O12W 125.1(9) 4_556 1_454
O6 K11 P1 114.8(6) 6_666 4_556
O6 K11 P1 25.5(3) 6_666 6_666
O6 K11 O13 129.6(7) 6_666 4_556
O6 K11 O13 50.5(5) 6_666 6_666
O6 K11 O15 49.1(5) 6_666 6_666
O6 K11 C3 62.1(6) 6_666 6_666
O6 K11 O5W 106.2(8) 6_666 1_454
O6 K11 O12W 124.5(9) 6_666 1_454
O8 K11 P1 67.9(5) 6_666 6_666
O8 K11 P1 169.2(7) 6_666 4_556
O8 K11 O6 75.2(6) 6_666 6_666
O8 K11 O13 62.5(6) 6_666 6_666
O8 K11 O13 148.9(8) 6_666 4_556
O8 K11 O15 111.3(7) 6_666 6_666
O8 K11 C3 21.0(5) 6_666 6_666
O8 K11 O5W 95.2(8) 6_666 1_454
O8 K11 O12W 51.5(8) 6_666 1_454
O13 K11 P1 25.2(3) 6_666 6_666
O13 K11 P1 126.5(7) 6_666 4_556
O13 K11 P1 26.1(3) 4_556 4_556
O13 K11 P1 124.7(6) 4_556 6_666
O13 K11 O13 115.4(8) 6_666 4_556
O13 K11 O15 97.0(6) 6_666 6_666
O13 K11 O15 99.8(6) 4_556 6_666
O13 K11 C3 167.9(8) 4_556 6_666
O13 K11 C3 68.3(6) 6_666 6_666
O13 K11 O5W 149.6(9) 6_666 1_454
O13 K11 O5W 94.5(7) 4_556 1_454
O13 K11 O12W 105.6(8) 4_556 1_454
O13 K11 O12W 105.6(8) 6_666 1_454
O15 K11 P1 72.6(4) 6_666 6_666
O15 K11 P1 75.2(4) 6_666 4_556
O15 K11 C3 90.9(7) 6_666 6_666
O15 K11 O12W 133.8(9) 6_666 1_454
C3 K11 P1 160.3(7) 6_666 4_556
C3 K11 P1 63.8(5) 6_666 6_666
C3 K11 O12W 62.5(8) 6_666 1_454
O5W K11 P1 129.9(8) 1_454 6_666
O5W K11 P1 78.6(6) 1_454 4_556
O5W K11 O15 70.9(7) 1_454 6_666
O5W K11 C3 83.7(8) 1_454 6_666
O5W K11 O12W 69.2(9) 1_454 1_454
O12W K11 P1 118.8(8) 1_454 6_666
W5 K12 W6 56.1(2) 3_664 2_544
W5 K12 K8 115.1(5) 3_664 4_556
W5 K12 K9 122.8(5) 3_664 4_556
W5 K12 K13 64.7(3) 3_664 .
W6 K12 K13 62.3(3) 2_544 .
K8 K12 W6 169.3(5) 4_556 2_544
K8 K12 K13 109.3(5) 4_556 .
K9 K12 W6 171.5(5) 4_556 2_544
K9 K12 K8 8.0(3) 4_556 4_556
K9 K12 K13 109.3(5) 4_556 .
O29 K12 W5 31.3(3) 3_664 3_664
O29 K12 W6 27.4(3) 3_664 2_544
O29 K12 K8 142.2(6) 3_664 4_556
O29 K12 K9 148.1(6) 3_664 4_556
O29 K12 K13 50.6(4) 3_664 .
O29 K12 O35 52.4(5) 3_664 2_544
O29 K12 O2W 103.6(7) 3_664 4_556
O29 K12 O6W 171.0(8) 3_664 4_556
O31 K12 W5 26.9(4) 3_664 3_664
O31 K12 W6 81.4(5) 3_664 2_544
O31 K12 K8 91.1(6) 3_664 4_556
O31 K12 K9 99.2(6) 3_664 4_556
O31 K12 K13 82.9(5) 3_664 .
O31 K12 O29 58.1(5) 3_664 3_664
O31 K12 O35 104.4(6) 3_664 2_544
O31 K12 O36 82.8(7) 3_664 3_664
O31 K12 O2W 101.0(7) 3_664 4_556
O31 K12 O6W 126.3(8) 3_664 4_556
O35 K12 W5 80.6(4) 2_544 3_664
O35 K12 W6 25.1(3) 2_544 2_544
O35 K12 K8 164.3(6) 2_544 4_556
O35 K12 K9 156.4(6) 2_544 4_556
O35 K12 K13 75.5(5) 2_544 .
O36 K12 W5 91.3(6) 3_664 3_664
O36 K12 W6 123.4(6) 3_664 2_544
O36 K12 K8 47.4(5) 3_664 4_556
O36 K12 K9 48.6(5) 3_664 4_556
O36 K12 K13 62.0(5) 3_664 .
O36 K12 O29 102.8(7) 3_664 3_664
O36 K12 O35 135.8(7) 3_664 2_544
O36 K12 O2W 150.9(8) 3_664 4_556
O36 K12 O6W 86.0(7) 3_664 4_556
O1W K12 W5 75.9(6) . 3_664
O1W K12 W6 65.6(6) . 2_544
O1W K12 K8 107.6(7) . 4_556
O1W K12 K9 106.0(7) . 4_556
O1W K12 K13 11.4(6) . .
O1W K12 O29 58.9(7) . 3_664
O1W K12 O31 94.2(8) . 3_664
O1W K12 O35 74.0(7) . 2_544
O1W K12 O36 61.9(8) . 3_664
O1W K12 O2W 144.9(9) . 4_556
O1W K12 O6W 125.3(9) . 4_556
O2W K12 W5 105.1(6) 4_556 3_664
O2W K12 W6 85.6(5) 4_556 2_544
O2W K12 K8 103.5(6) 4_556 4_556
O2W K12 K9 102.5(6) 4_556 4_556
O2W K12 K13 146.9(7) 4_556 .
O2W K12 O35 71.7(6) 4_556 2_544
O2W K12 O6W 68.3(7) 4_556 4_556
O6W K12 W5 152.8(7) 4_556 3_664
O6W K12 W6 144.1(7) 4_556 2_544
O6W K12 K8 46.5(6) 4_556 4_556
O6W K12 K9 40.8(6) 4_556 4_556
O6W K12 K13 134.8(7) 4_556 .
O6W K12 O35 119.4(7) 4_556 2_544
Ni2 K13 K12 100.6(4) 3_664 .
P3 K13 Ni2 50.6(2) 3_664 3_664
P3 K13 Ni2 163.6(5) 2_544 3_664
P3 K13 P3 129.0(5) 3_664 2_544
P3 K13 K12 87.1(4) 3_664 .
P3 K13 K12 95.6(4) 2_544 .
P3 K13 K13 87.0(5) 2_544 5_556
P3 K13 K13 125.4(6) 3_664 5_556
P3 K13 O29 74.0(4) 3_664 3_664
K13 K13 Ni2 83.1(5) 5_556 3_664
K13 K13 K12 134.4(3) 5_556 .
O27 K13 Ni2 68.9(4) 3_664 3_664
O27 K13 P3 26.5(3) 3_664 3_664
O27 K13 P3 117.9(6) 3_664 2_544
O27 K13 K12 62.5(5) 3_664 .
O27 K13 K13 150.7(8) 3_664 5_556
O27 K13 O29 49.6(5) 3_664 3_664
O27 K13 O32 70.8(6) 3_664 3_664
O27 K13 O34 52.8(5) 3_664 3_664
O27 K13 O34 137.3(7) 3_664 2_544
O29 K13 Ni2 116.8(5) 3_664 3_664
O29 K13 P3 74.4(4) 3_664 2_544
O29 K13 K12 42.6(4) 3_664 .
O29 K13 K13 159.7(7) 3_664 5_556
O30 K13 Ni2 166.9(6) 2_544 3_664
O30 K13 P3 26.2(3) 2_544 2_544
O30 K13 P3 117.8(6) 2_544 3_664
O30 K13 K12 70.7(5) 2_544 .
O30 K13 K13 110.0(7) 2_544 5_556
O30 K13 O27 98.1(7) 2_544 3_664
O30 K13 O29 50.1(5) 2_544 3_664
O30 K13 O32 141.5(7) 2_544 3_664
O30 K13 O34 52.2(5) 2_544 2_544
O30 K13 O34 137.9(7) 2_544 3_664
O32 K13 Ni2 34.0(3) 3_664 3_664
O32 K13 P3 67.4(4) 3_664 3_664
O32 K13 P3 159.9(6) 3_664 2_544
O32 K13 K12 71.7(5) 3_664 .
O32 K13 K13 91.0(6) 3_664 5_556
O32 K13 O29 103.5(6) 3_664 3_664
O32 K13 O34 151.9(7) 3_664 2_544
O32 K13 O34 64.1(5) 3_664 3_664
O34 K13 Ni2 139.2(6) 2_544 3_664
O34 K13 Ni2 34.5(3) 3_664 3_664
O34 K13 P3 136.0(6) 3_664 2_544
O34 K13 P3 135.1(6) 2_544 3_664
O34 K13 P3 26.6(3) 3_664 3_664
O34 K13 P3 26.1(3) 2_544 2_544
O34 K13 K12 109.6(5) 3_664 .
O34 K13 K12 118.9(6) 2_544 .
O34 K13 K13 62.7(5) 2_544 5_556
O34 K13 K13 98.9(6) 3_664 5_556
O34 K13 O29 100.0(6) 2_544 3_664
O34 K13 O29 100.2(6) 3_664 3_664
O34 K13 O34 126.2(7) 3_664 2_544
O1W K13 Ni2 104.8(9) . 3_664
O1W K13 P3 91.4(9) . 2_544
O1W K13 P3 100.9(9) . 3_664
O1W K13 K12 14.9(8) . .
O1W K13 K13 120.0(8) . 5_556
O1W K13 O27 77.1(9) . 3_664
O1W K13 O29 53.9(8) . 3_664
O1W K13 O30 69.4(9) . 2_544
O1W K13 O32 72.2(9) . 3_664
O1W K13 O34 111.1(10) . 2_544
O1W K13 O34 121.1(10) . 3_664
W3 K14 W4 55.6(2) 3_665 .
W3 K14 P2 97.0(3) 3_665 .
W3 K14 K11 126.8(4) 3_665 4_556
W4 K14 K11 143.3(5) . 4_556
P2 K14 W3 52.4(2) 3_665 3_665
P2 K14 W4 51.7(2) . .
P2 K14 W4 97.0(4) 3_665 .
P2 K14 P2 104.3(4) 3_665 .
P2 K14 K11 95.1(4) . 4_556
P2 K14 K11 74.4(3) 3_665 4_556
O2 K14 W3 33.9(4) 3_665 3_665
O2 K14 W4 81.9(5) 3_665 .
O2 K14 P2 102.9(6) 3_665 .
O2 K14 P2 18.5(4) 3_665 3_665
O2 K14 K11 92.9(6) 3_665 4_556
O2 K14 O10 57.6(6) 3_665 3_665
O2 K14 O11 97.7(7) 3_665 .
O2 K14 O16 151.6(8) 3_665 .
O2 K14 O24 161.4(9) 3_665 .
O2 K14 C6 163.2(9) 3_665 .
O2 K14 O12W 87.4(10) 3_665 4_547
O10 K14 W3 28.5(4) 3_665 3_665
O10 K14 W4 27.1(4) 3_665 .
O10 K14 P2 74.9(5) 3_665 3_665
O10 K14 P2 73.4(5) 3_665 .
O10 K14 K11 143.2(6) 3_665 4_556
O10 K14 O16 128.4(7) 3_665 .
O10 K14 O24 107.1(8) 3_665 .
O10 K14 C6 111.3(8) 3_665 .
O11 K14 W3 82.8(5) . 3_665
O11 K14 W4 33.0(4) . .
O11 K14 P2 18.9(4) . .
O11 K14 P2 105.0(6) . 3_665
O11 K14 K11 113.7(6) . 4_556
O11 K14 O10 56.6(6) . 3_665
O11 K14 O16 73.8(6) . .
O11 K14 O24 79.5(7) . .
O11 K14 C6 65.8(7) . .
O16 K14 W3 156.4(6) . 3_665
O16 K14 W4 101.3(5) . .
O16 K14 P2 136.7(6) . 3_665
O16 K14 P2 60.9(5) . .
O16 K14 K11 67.4(5) . 4_556
O16 K14 O24 45.3(7) . .
O16 K14 C6 24.3(6) . .
O24 K14 W3 128.0(7) . 3_665
O24 K14 W4 86.2(6) . .
O24 K14 P2 175.3(7) . 3_665
O24 K14 P2 80.4(6) . .
O24 K14 K11 105.1(7) . 4_556
O24 K14 C6 24.8(7) . .
C6 K14 W3 138.8(7) . 3_665
C6 K14 W4 85.0(6) . .
C6 K14 P2 158.7(7) . 3_665
C6 K14 P2 60.5(6) . .
C6 K14 K11 91.3(6) . 4_556
O12W K14 W3 110.1(9) 4_547 3_665
O12W K14 W4 164.5(9) 4_547 .
O12W K14 P2 142.6(9) 4_547 .
O12W K14 P2 75.1(9) 4_547 3_665
O12W K14 K11 48.1(8) 4_547 4_556
O12W K14 O10 138.2(10) 4_547 3_665
O12W K14 O11 161.5(11) 4_547 .
O12W K14 O16 93.3(10) 4_547 .
O12W K14 O24 101.1(11) 4_547 .
O12W K14 C6 107.3(11) 4_547 .
Ni1 K15 K10 83.1(5) . 4_556
Ni1 K15 K15 68.0(7) . 2_655
P2 K15 Ni1 168.2(8) 3_665 .
P2 K15 Ni1 51.3(4) . .
P2 K15 P2 128.0(8) . 3_665
P2 K15 K10 94.0(6) 3_665 4_556
P2 K15 K10 133.0(7) . 4_556
P2 K15 K11 129.6(8) . 4_556
P2 K15 K11 94.0(6) 3_665 4_556
P2 K15 K15 102.5(5) 3_665 2_655
P2 K15 K15 48.7(6) . 2_655
K10 K15 K15 109.0(4) 4_556 2_655
K11 K15 Ni1 81.7(6) 4_556 .
K11 K15 K10 7.3(4) 4_556 4_556
K11 K15 K15 101.9(5) 4_556 2_655
O2 K15 Ni1 162.3(9) 3_665 .
O2 K15 P2 113.8(8) 3_665 .
O2 K15 P2 26.5(4) 3_665 3_665
O2 K15 K10 113.0(8) 3_665 4_556
O2 K15 K11 115.3(8) 3_665 4_556
O2 K15 K15 110.9(6) 3_665 2_655
O2 K15 O11 92.5(8) 3_665 .
O2 K15 O16 137.1(10) 3_665 .
O2 K15 O17 52.5(6) 3_665 3_665
O2 K15 O12W 76.1(9) 3_665 4_547
O11 K15 Ni1 70.2(6) . .
O11 K15 P2 27.1(4) . .
O11 K15 P2 114.1(8) . 3_665
O11 K15 K10 151.5(9) . 4_556
O11 K15 K11 151.8(9) . 4_556
O11 K15 K15 70.5(8) . 2_655
O11 K15 O16 71.6(7) . .
O11 K15 O12W 127.8(11) . 4_547
O16 K15 Ni1 34.6(5) . .
O16 K15 P2 156.2(10) . 3_665
O16 K15 P2 68.0(6) . .
O16 K15 K10 80.9(7) . 4_556
O16 K15 K11 83.8(7) . 4_556
O16 K15 K15 101.1(10) . 2_655
O16 K15 O12W 82.8(10) . 4_547
O17 K15 Ni1 34.7(4) . .
O17 K15 Ni1 144.1(9) 3_665 .
O17 K15 P2 138.2(10) . 3_665
O17 K15 P2 137.8(9) 3_665 .
O17 K15 P2 26.2(4) 3_665 3_665
O17 K15 P2 26.8(4) . .
O17 K15 K10 72.5(6) 3_665 4_556
O17 K15 K10 108.0(8) . 4_556
O17 K15 K11 70.8(7) 3_665 4_556
O17 K15 K11 103.5(9) . 4_556
O17 K15 K15 37.2(7) . 2_655
O17 K15 K15 95.2(6) 3_665 2_655
O17 K15 O2 135.8(11) . 3_665
O17 K15 O11 135.7(10) 3_665 .
O17 K15 O11 53.6(6) . .
O17 K15 O16 64.6(7) . .
O17 K15 O16 152.2(11) 3_665 .
O17 K15 O17 131.4(11) . 3_665
O17 K15 O12W 145.6(12) . 4_547
O17 K15 O12W 74.8(9) 3_665 4_547
O12W K15 Ni1 110.9(9) 4_547 .
O12W K15 P2 75.7(8) 4_547 3_665
O12W K15 P2 146.1(10) 4_547 .
O12W K15 K10 52.9(8) 4_547 4_556
O12W K15 K11 59.8(8) 4_547 4_556
O12W K15 K15 161.0(8) 4_547 2_655
W1 O1 K3 106.6(7) . .
W1 O1 K6 101.2(7) . .
W1 O1 K7 100.6(8) . .
W1 O1 K9 124.1(8) . 6_656
K6 O1 K3 152.0(7) . .
K6 O1 K7 12.3(4) . .
K6 O1 K9 87.1(6) . 6_656
K7 O1 K3 148.5(7) . .
K7 O1 K9 97.4(7) . 6_656
K9 O1 K3 80.2(5) 6_656 .
W3 O2 K14 103.5(7) . 2_655
W3 O2 K15 127.6(8) . 2_655
P2 O2 W3 128.4(9) . .
P2 O2 K14 128.1(9) . 2_655
P2 O2 K15 98.7(9) . 2_655
W2 O3 K10 109.3(7) . 4_556
W2 O3 K11 123.3(8) . 4_556
P1 O3 W2 129.9(9) . .
P1 O3 K10 120.3(9) . 4_556
P1 O3 K11 104.5(9) . 4_556
K10 O3 K11 17.6(4) 4_556 4_556
W3 O4 K2 103.5(7) . 1_556
W3 O4 K4 105.2(8) . .
K4 O4 K2 146.1(6) . 1_556
W2 O5 K3 105.7(7) . .
W2 O5 K8 139.9(9) . 6_656
W2 O5 K9 131.4(9) . 6_656
K8 O5 K3 89.5(6) 6_656 .
K8 O5 K9 11.9(5) 6_656 6_656
K9 O5 K3 84.5(6) 6_656 .
W1 O6 K10 110.5(7) . 6_656
W1 O6 K11 121.8(7) . 6_656
P1 O6 W1 131.1(9) . .
P1 O6 K10 116.5(8) . 6_656
P1 O6 K11 102.0(8) . 6_656
K10 O6 K11 16.6(4) 6_656 6_656
W4 O7 K2 109.2(7) . 1_556
W4 O7 K8 154.1(10) . 6_657
W4 O7 K9 153.9(10) . 6_657
K8 O7 K2 96.5(6) 6_657 1_556
K8 O7 K9 10.4(5) 6_657 6_657
K9 O7 K2 93.7(6) 6_657 1_556
Ni1 O8 K10 115.9(8) . 6_656
Ni1 O8 K11 102.6(7) . 6_656
K10 O8 K11 16.8(4) 6_656 6_656
C3 O8 Ni1 114.6(15) . .
C3 O8 K10 91.4(14) . 6_656
C3 O8 K11 107.0(15) . 6_656
W1 O9 K6 159.8(9) . 6_766
W1 O9 K6 99.8(7) . .
W1 O9 K7 150.6(10) . 6_766
W1 O9 K7 100.5(8) . .
K6 O9 K6 95.5(6) 6_766 .
K6 O9 K7 91.7(7) 6_766 .
K6 O9 K7 12.2(4) . .
K7 O9 K6 12.7(4) 6_766 6_766
K7 O9 K6 94.3(7) 6_766 .
K7 O9 K7 88.1(8) 6_766 .
W3 O10 K14 106.8(7) . 2_655
W4 O10 W3 142.5(9) 2_655 .
W4 O10 K14 110.7(8) 2_655 2_655
W4 O11 K14 102.8(7) . .
W4 O11 K15 126.0(8) . .
P2 O11 W4 131.8(10) . .
P2 O11 K14 124.4(9) . .
P2 O11 K15 93.6(9) . .
W1 O12 W2 94.8(5) . .
W1 O12 K3 107.7(5) . .
W2 O12 K3 109.3(5) . .
As1 O12 W1 127.0(7) . .
As1 O12 W2 127.7(7) . .
As1 O12 K3 88.4(5) . .
Ni1 O13 K10 93.1(6) . 6_656
Ni1 O13 K11 95.3(6) . 6_656
Ni1 O13 K11 133.7(7) . 4_556
P1 O13 Ni1 114.6(9) . .
P1 O13 K10 85.8(7) . 6_656
P1 O13 K11 96.2(8) . 6_656
P1 O13 K11 90.0(8) . 4_556
K11 O13 K10 12.7(4) 6_656 6_656
K11 O13 K10 128.8(6) 4_556 6_656
K11 O13 K11 121.5(8) 6_656 4_556
W2 O14 W1 116.5(7) . .
W1 O15 W2 141.5(8) . 2_655
W1 O15 K10 110.2(7) . 6_656
W1 O15 K11 109.8(7) . 6_656
W2 O15 K10 107.5(7) 2_655 6_656
W2 O15 K11 105.3(6) 2_655 6_656
K10 O15 K11 12.3(4) 6_656 6_656
Ni1 O16 K14 123.2(8) . .
Ni1 O16 K15 91.9(8) . .
C6 O16 Ni1 112.2(19) . .
C6 O16 K14 89.1(16) . .
C6 O16 K15 116.9(17) . .
Ni1 O17 K15 97.0(8) . .
Ni1 O17 K15 137.2(9) . 2_655
P2 O17 Ni1 113.3(9) . .
P2 O17 K15 97.6(9) . 2_655
P2 O17 K15 98.6(9) . .
K15 O17 K15 107.4(11) . 2_655
W4 O18 W3 116.7(9) . .
W3 O19 K2 108.7(5) . 1_556
W4 O19 W3 95.3(6) . .
W4 O19 K2 107.6(6) . 1_556
As2 O19 W3 126.9(8) . .
As2 O19 W4 127.8(8) . .
As2 O19 K2 88.3(6) . 1_556
W4 O21 K5 160.8(11) . .
W3 O22 K4 98.7(8) . .
K4 O23 K6 109.8(9) 6_767 6_766
K4 O23 K7 101.0(9) 6_767 6_766
K4 O23 K10 86.4(8) 6_767 6_656
K6 O23 K10 114.4(9) 6_766 6_656
K7 O23 K6 12.6(4) 6_766 6_766
K7 O23 K10 105.7(9) 6_766 6_656
C3 O23 K4 132.4(19) . 6_767
C3 O23 K6 117.8(18) . 6_766
C3 O23 K7 125.9(19) . 6_766
C3 O23 K10 74.4(16) . 6_656
K5 O24 K14 106.3(9) . .
C6 O24 K5 125(2) . .
C6 O24 K14 84.4(18) . .
W5 O25 K1 108.6(7) . .
W5 O25 K5 103.4(7) . .
K5 O25 K1 148.0(6) . .
W6 O26 K1 106.0(6) . .
W5 O27 K13 122.8(7) . 2_656
P3 O27 W5 130.4(9) . .
P3 O27 K13 99.0(8) . 2_656
W5 O28 K1 106.1(5) . .
W6 O28 W5 95.3(5) . .
W6 O28 K1 106.8(5) . .
As3 O28 W5 128.1(7) . .
As3 O28 W6 128.7(7) . .
As3 O28 K1 87.8(5) . .
W5 O29 W6 141.3(8) . 3_765
W5 O29 K12 94.4(6) . 2_656
W5 O29 K13 107.0(6) . 2_656
W6 O29 K12 106.4(6) 3_765 2_656
W6 O29 K13 106.4(6) 3_765 2_656
K12 O29 K13 86.8(5) 2_656 2_656
W6 O30 K13 122.4(7) . 3_656
P3 O30 W6 129.3(9) . .
P3 O30 K13 102.0(8) . 3_656
W5 O31 K5 99.1(7) . .
W5 O31 K12 108.0(8) . 2_656
K12 O31 K5 107.5(7) 2_656 .
Ni2 O32 K13 95.4(6) . 2_656
C9 O32 Ni2 115.5(14) . .
C9 O32 K13 118.4(14) . 2_656
W6 O33 W5 116.0(7) . .
Ni2 O34 K13 94.2(6) . 2_656
Ni2 O34 K13 142.7(7) . 3_656
P3 O34 Ni2 113.3(8) . .
P3 O34 K13 95.2(8) . 2_656
P3 O34 K13 92.5(7) . 3_656
K13 O34 K13 110.5(7) 2_656 3_656
W6 O35 K12 103.3(7) . 3_656
K8 O36 K9 10.8(4) 6_657 6_657
K12 O36 K8 85.5(7) 2_656 6_657
K12 O36 K9 84.0(7) 2_656 6_657
C9 O36 K8 131.5(18) . 6_657
C9 O36 K9 138.7(18) . 6_657
C9 O36 K12 130.3(17) . 2_656
C1 N1 Ni1 110.0(13) . .
C1 N1 C2 112.9(18) . .
C2 N1 Ni1 108.3(14) . .
C4 N2 Ni1 107.9(14) . .
C5 N2 Ni1 106.0(16) . .
C5 N2 C4 116(2) . .
C7 N3 Ni2 107.7(13) . .
C8 N3 Ni2 106.6(13) . .
C8 N3 C7 113.0(17) . .
P1 C1 H1A 109.6 . .
P1 C1 H1B 109.6 . .
N1 C1 P1 110.3(15) . .
N1 C1 H1A 109.6 . .
N1 C1 H1B 109.6 . .
H1A C1 H1B 108.1 . .
N1 C2 H2A 108.6 . .
N1 C2 H2B 108.6 . .
H2A C2 H2B 107.5 . .
C3 C2 N1 115(2) . .
C3 C2 H2A 108.6 . .
C3 C2 H2B 108.6 . .
K10 C3 K11 13.2(4) 6_656 6_656
O8 C3 K10 64.0(13) . 6_656
O8 C3 K11 52.1(12) . 6_656
O8 C3 O23 122(2) . .
O8 C3 C2 119(2) . .
O23 C3 K10 81.4(16) . 6_656
O23 C3 K11 93.4(17) . 6_656
O23 C3 C2 120(2) . .
C2 C3 K10 128.4(17) . 6_656
C2 C3 K11 125.9(17) . 6_656
P2 C4 H4A 110.0 . .
P2 C4 H4B 110.0 . .
N2 C4 P2 108.5(16) . .
N2 C4 H4A 110.0 . .
N2 C4 H4B 110.0 . .
H4A C4 H4B 108.4 . .
N2 C5 H5A 108.5 . .
N2 C5 H5B 108.5 . .
H5A C5 H5B 107.5 . .
C6 C5 N2 115(2) . .
C6 C5 H5A 108.5 . .
C6 C5 H5B 108.5 . .
O16 C6 K14 66.6(15) . .
O16 C6 O24 120(3) . .
O16 C6 C5 122(3) . .
O24 C6 K14 70.8(17) . .
O24 C6 C5 119(3) . .
C5 C6 K14 138(2) . .
P3 C7 H7A 109.1 . .
P3 C7 H7B 109.1 . .
N3 C7 P3 112.6(16) . .
N3 C7 H7A 109.1 . .
N3 C7 H7B 109.1 . .
H7A C7 H7B 107.8 . .
N3 C8 H8A 108.3 . .
N3 C8 H8B 108.3 . .
N3 C8 C9 115.9(19) . .
H8A C8 H8B 107.4 . .
C9 C8 H8A 108.3 . .
C9 C8 H8B 108.3 . .
O32 C9 C8 117.6(19) . .
O36 C9 O32 121(2) . .
O36 C9 C8 122(2) . .
K13 O1W K12 153.6(13) . .
K2 O3W K8 96.1(7) . 6_656
K2 O3W K9 93.0(7) . 4_556
K2 O3W K9 92.5(7) . 6_656
K3 O3W K2 85.6(6) . .
K3 O3W K8 91.7(7) . 6_656
K3 O3W K9 83.1(7) . 6_656
K3 O3W K9 83.5(7) . 4_556
K8 O3W K9 9.1(4) 6_656 6_656
K8 O3W K9 169.4(8) 6_656 4_556
K9 O3W K9 165.1(10) 4_556 6_656
K4 O5W K11 97.0(9) . 1_656
K10 O5W K4 94.6(9) 1_656 .
K10 O5W K11 10.8(5) 1_656 1_656
K6 O6W K7 8.8(4) 6_666 6_666
K6 O6W K12 102.7(8) 6_666 4_556
K8 O6W K6 101.0(9) . 6_666
K8 O6W K7 105.1(9) . 6_666
K8 O6W K12 81.6(8) . 4_556
K9 O6W K6 91.9(9) . 6_666
K9 O6W K7 95.7(9) . 6_666
K9 O6W K8 9.4(6) . .
K9 O6W K12 86.1(9) . 4_556
K12 O6W K7 110.9(8) 4_556 6_666
K4 O7W K6 99.7(9) . 1_556
K4 O7W K8 90.9(8) . 5_667
K6 O7W K8 140.6(10) 1_556 5_667
K7 O7W K4 101.8(10) 1_556 .
K7 O7W K6 7.9(5) 1_556 1_556
K7 O7W K8 147.3(11) 1_556 5_667
K4 O10W K8 104.1(11) . 5_667
K4 O10W K9 109.2(10) . 5_667
K8 O10W K9 5.2(5) 5_667 5_667
K4 O12W K11 90.6(10) . 1_656
K4 O12W K15 149.0(14) . 4_657
K14 O12W K4 148.8(15) 4_657 .
K14 O12W K11 94.7(11) 4_657 1_656
K15 O12W K11 64.8(9) 4_657 1_656

loop_
_geom_bond_atom_site_label_1
_geom_bond_atom_site_label_2
_geom_bond_distance
_geom_bond_site_symmetry_2
W1 K3 4.101(5) .
W1 K6 3.565(14) .
W1 K7 3.608(18) .
W1 K10 3.957(15) 6_656
W1 O1 1.743(16) .
W1 O6 2.163(14) .
W1 O9 1.723(17) .
W1 O12 2.229(13) .
W1 O14 1.946(14) .
W1 O15 1.903(15) .
W2 K8 4.106(17) 6_656
W2 K9 4.024(17) 6_656
W2 K10 3.908(15) 4_556
W2 O3 2.186(15) .
W2 O5 1.732(17) .
W2 O12 2.237(13) .
W2 O14 1.919(14) .
W2 O15 1.921(15) 3_665
W2 O20 1.731(16) .
W3 K2 4.120(5) 1_556
W3 K4 3.637(10) .
W3 K14 3.815(15) 2_655
W3 O2 2.187(16) .
W3 O4 1.702(17) .
W3 O10 1.902(16) .
W3 O18 1.935(17) .
W3 O19 2.228(15) .
W3 O22 1.741(19) .
W4 K2 4.073(5) 1_556
W4 K14 3.903(15) .
W4 O7 1.732(16) .
W4 O10 1.901(16) 3_665
W4 O11 2.180(16) .
W4 O18 1.910(17) .
W4 O19 2.200(15) .
W4 O21 1.72(2) .
W5 K1 4.089(5) .
W5 K5 3.633(11) .
W5 K12 3.659(15) 2_656
W5 O25 1.752(15) .
W5 O27 2.177(14) .
W5 O28 2.214(13) .
W5 O29 1.904(14) .
W5 O31 1.740(16) .
W5 O33 1.935(14) .
W6 K1 4.096(5) .
W6 K12 3.967(15) 3_656
W6 O26 1.742(15) .
W6 O28 2.196(14) .
W6 O29 1.906(13) 2_645
W6 O30 2.190(14) .
W6 O33 1.910(14) .
W6 O35 1.726(17) .
As1 K3 3.304(9) .
As1 O12 1.783(13) .
As1 O12 1.783(13) 3_665
As1 O12 1.783(13) 2_655
As2 K2 3.304(9) 1_556
As2 O19 1.800(15) .
As2 O19 1.800(15) 2_655
As2 O19 1.800(15) 3_665
As3 K1 3.330(10) .
As3 O28 1.789(14) 2_645
As3 O28 1.789(14) 3_765
As3 O28 1.789(14) .
Ni1 K11 3.802(17) 6_656
Ni1 K15 3.64(2) .
Ni1 O8 2.068(17) .
Ni1 O13 2.102(15) .
Ni1 O16 2.068(19) .
Ni1 O17 2.089(16) .
Ni1 N1 2.063(17) .
Ni1 N2 2.11(2) .
Ni2 K13 3.668(16) 2_656
Ni2 K13 3.668(15) 6_657
Ni2 O32 2.061(15) .
Ni2 O32 2.061(15) 5_558
Ni2 O34 2.082(15) 5_558
Ni2 O34 2.082(15) .
Ni2 N3 2.146(16) 5_558
Ni2 N3 2.146(17) .
P1 K10 3.614(16) 4_556
P1 K10 3.590(16) 6_656
P1 K11 3.468(17) 6_656
P1 K11 3.370(18) 4_556
P1 O3 1.524(16) .
P1 O6 1.524(15) .
P1 O13 1.483(16) .
P1 C1 1.79(2) .
P2 K14 3.801(17) 2_655
P2 K14 3.853(16) .
P2 K15 3.32(2) .
P2 K15 3.40(2) 2_655
P2 O2 1.534(17) .
P2 O11 1.513(18) .
P2 O17 1.515(17) .
P2 C4 1.80(3) .
P3 K13 3.429(16) 3_656
P3 K13 3.363(17) 2_656
P3 O27 1.519(16) .
P3 O30 1.548(16) .
P3 O34 1.510(16) .
P3 C7 1.80(2) .
K1 K1 3.941(19) 4_647
K1 O25 3.178(15) 2_645
K1 O25 3.178(15) .
K1 O25 3.178(16) 3_765
K1 O26 3.258(15) 2_645
K1 O26 3.258(15) 3_765
K1 O26 3.258(15) .
K1 O28 2.879(15) .
K1 O28 2.879(15) 2_645
K1 O28 2.879(16) 3_765
K2 As2 3.304(9) 1_554
K2 O4 3.376(17) 3_664
K2 O4 3.376(17) 1_554
K2 O7 3.161(17) 2_654
K2 O7 3.161(17) 3_664
K2 O7 3.161(17) 1_554
K2 O19 2.825(16) 3_664
K2 O19 2.825(16) 2_654
K2 O19 2.825(16) 1_554
K2 O3W 2.82(2) 3_665
K2 O3W 2.82(2) .
K2 O3W 2.82(2) 2_655
K3 O1 3.247(17) 3_665
K3 O1 3.247(16) .
K3 O1 3.247(16) 2_655
K3 O5 3.329(17) .
K3 O5 3.329(17) 2_655
K3 O12 2.830(15) 2_655
K3 O12 2.830(15) 3_665
K3 O12 2.830(15) .
K3 O3W 2.77(2) .
K3 O3W 2.77(2) 3_665
K3 O3W 2.77(2) 2_655
K4 K6 4.461(17) 1_556
K4 K7 4.16(2) 1_556
K4 K8 4.42(2) 5_667
K4 K10 3.968(19) 1_656
K4 O4 2.80(2) .
K4 O22 2.94(2) .
K4 O23 2.67(3) 6_767
K4 O5W 2.75(3) .
K4 O7W 2.77(3) .
K4 O10W 2.73(3) .
K4 O12W 2.87(4) .
K5 K5 4.89(2) 5_557
K5 K12 4.558(19) 2_656
K5 K14 4.622(19) .
K5 O21 2.61(2) .
K5 O24 2.82(3) .
K5 O25 2.803(19) .
K5 O31 2.926(19) .
K5 O4W 2.89(3) .
K5 O8W 2.81(3) .
K6 K4 4.461(17) 1_554
K6 K6 4.15(3) 6_766
K6 K7 4.046(18) 6_766
K6 K7 0.607(19) .
K6 K9 4.03(3) 6_656
K6 O1 2.79(2) .
K6 O9 2.77(2) 6_766
K6 O9 2.84(2) .
K6 O23 2.79(3) 6_766
K6 O6W 3.03(3) 6_656
K6 O7W 3.06(3) 1_554
K7 K4 4.16(2) 1_554
K7 K6 4.046(18) 6_766
K7 K7 3.86(4) 6_766
K7 K9 4.44(3) 6_656
K7 O1 2.85(2) .
K7 O9 2.67(2) 6_766
K7 O9 2.87(2) .
K7 O23 2.73(3) 6_766
K7 O6W 3.38(3) 6_656
K7 O7W 2.59(3) 1_554
K8 W2 4.106(17) 6_666
K8 K2 4.408(18) 4_556
K8 K3 4.224(18) 4_556
K8 K9 0.55(2) .
K8 K12 3.93(2) 4_556
K8 O5 2.63(2) 6_666
K8 O7 2.74(2) 6_667
K8 O36 2.90(3) 6_667
K8 O3W 3.10(3) 6_666
K8 O6W 2.88(3) .
K8 O7W 3.40(3) 5_567
K8 O10W 2.88(4) 5_567
K9 W2 4.024(17) 6_666
K9 K6 4.03(3) 6_666
K9 K12 3.90(2) 4_556
K9 O1 3.05(3) 6_666
K9 O5 2.66(2) 6_666
K9 O7 2.93(2) 6_667
K9 O36 2.94(3) 6_667
K9 O3W 3.32(3) 6_666
K9 O3W 3.30(3) 4_556
K9 O6W 2.56(3) .
K9 O10W 3.35(4) 5_567
K10 W2 3.908(15) 4_556
K10 P1 3.590(16) 6_666
K10 P1 3.614(16) 4_556
K10 K11 0.806(19) .
K10 O3 2.60(2) 4_556
K10 O6 2.64(2) 6_666
K10 O8 2.72(2) 6_666
K10 O13 3.38(2) 6_666
K10 O15 2.87(2) 6_666
K10 O23 3.11(3) 6_666
K10 C3 3.03(3) 6_666
K10 O5W 2.65(3) 1_454
K11 P1 3.468(17) 6_666
K11 P1 3.370(18) 4_556
K11 O3 2.65(2) 4_556
K11 O6 2.82(2) 6_666
K11 O8 2.77(2) 6_666
K11 O13 2.98(2) 6_666
K11 O13 3.03(2) 4_556
K11 O15 3.33(2) 6_666
K11 C3 3.36(3) 6_666
K11 O5W 3.24(3) 1_454
K11 O12W 3.43(4) 1_454
K12 W5 3.659(15) 3_664
K12 W6 3.967(15) 2_544
K12 K8 3.93(2) 4_556
K12 K9 3.90(2) 4_556
K12 K13 4.39(2) .
K12 O29 2.98(2) 3_664
K12 O31 2.73(2) 3_664
K12 O35 3.20(2) 2_544
K12 O36 2.89(3) 3_664
K12 O1W 2.55(3) .
K12 O2W 3.10(3) 4_556
K12 O6W 3.13(3) 4_556
K13 Ni2 3.668(15) 3_664
K13 P3 3.429(16) 2_544
K13 P3 3.363(16) 3_664
K13 K13 3.63(3) 5_556
K13 O27 2.77(2) 3_664
K13 O29 3.40(2) 3_664
K13 O30 2.76(2) 2_544
K13 O32 2.84(2) 3_664
K13 O34 2.87(2) 3_664
K13 O34 3.01(2) 2_544
K13 O1W 1.96(3) .
K14 W3 3.815(15) 3_665
K14 P2 3.801(17) 3_665
K14 K11 4.60(2) 4_556
K14 O2 2.66(2) 3_665
K14 O10 2.80(2) 3_665
K14 O11 2.79(2) .
K14 O16 2.85(2) .
K14 O24 2.95(3) .
K14 C6 3.11(3) .
K14 O12W 2.79(4) 4_547
K15 P2 3.40(2) 3_665
K15 K10 4.22(3) 4_556
K15 K11 3.59(3) 4_556
K15 K15 4.51(4) 2_655
K15 O2 2.81(3) 3_665
K15 O11 2.86(3) .
K15 O16 2.93(3) .
K15 O17 2.85(3) 3_665
K15 O17 2.74(3) .
K15 O12W 3.27(4) 4_547
O1 K9 3.05(3) 6_656
O2 K14 2.66(2) 2_655
O2 K15 2.81(3) 2_655
O3 K10 2.60(2) 4_556
O3 K11 2.65(2) 4_556
O4 K2 3.375(17) 1_556
O5 K8 2.63(2) 6_656
O5 K9 2.66(2) 6_656
O6 K10 2.64(2) 6_656
O6 K11 2.82(2) 6_656
O7 K2 3.161(17) 1_556
O7 K8 2.74(2) 6_657
O7 K9 2.93(2) 6_657
O8 K10 2.72(2) 6_656
O8 K11 2.77(2) 6_656
O8 C3 1.26(3) .
O9 K6 2.77(2) 6_766
O9 K7 2.67(2) 6_766
O10 W4 1.901(16) 2_655
O10 K14 2.80(2) 2_655
O13 K10 3.38(2) 6_656
O13 K11 3.03(2) 4_556
O13 K11 2.98(2) 6_656
O15 W2 1.921(15) 2_655
O15 K10 2.87(2) 6_656
O15 K11 3.33(2) 6_656
O16 C6 1.28(3) .
O17 K15 2.85(3) 2_655
O19 K2 2.825(16) 1_556
O23 K4 2.67(3) 6_767
O23 K6 2.79(3) 6_766
O23 K7 2.73(3) 6_766
O23 K10 3.11(3) 6_656
O23 C3 1.29(3) .
O24 C6 1.31(4) .
O27 K13 2.77(2) 2_656
O29 W6 1.906(13) 3_765
O29 K12 2.98(2) 2_656
O29 K13 3.40(2) 2_656
O30 K13 2.76(2) 3_656
O31 K12 2.73(2) 2_656
O32 K13 2.84(2) 2_656
O32 C9 1.25(3) .
O34 K13 3.01(2) 3_656
O34 K13 2.87(2) 2_656
O35 K12 3.20(2) 3_656
O36 K8 2.90(3) 6_657
O36 K9 2.94(3) 6_657
O36 K12 2.89(3) 2_656
O36 C9 1.23(3) .
N1 C1 1.45(3) .
N1 C2 1.47(3) .
N2 C4 1.55(3) .
N2 C5 1.48(3) .
N3 C7 1.47(3) .
N3 C8 1.41(3) .
C1 H1A 0.9700 .
C1 H1B 0.9700 .
C2 H2A 0.9700 .
C2 H2B 0.9700 .
C2 C3 1.47(3) .
C3 K10 3.03(3) 6_656
C3 K11 3.36(3) 6_656
C4 H4A 0.9700 .
C4 H4B 0.9700 .
C5 H5A 0.9700 .
C5 H5B 0.9700 .
C5 C6 1.37(4) .
C7 H7A 0.9700 .
C7 H7B 0.9700 .
C8 H8A 0.9700 .
C8 H8B 0.9700 .
C8 C9 1.53(3) .
O2W K12 3.10(3) 4_556
O3W K8 3.10(3) 6_656
O3W K9 3.32(3) 6_656
O3W K9 3.30(3) 4_556
O5W K10 2.65(3) 1_656
O5W K11 3.24(3) 1_656
O6W K6 3.03(3) 6_666
O6W K7 3.38(3) 6_666
O6W K12 3.13(3) 4_556
O7W K6 3.06(3) 1_556
O7W K7 2.59(3) 1_556
O7W K8 3.40(3) 5_667
O10W K8 2.88(4) 5_667
O10W K9 3.35(4) 5_667
O12W K11 3.43(4) 1_656
O12W K14 2.79(4) 4_657
O12W K15 3.27(4) 4_657
